data_7009464
loop_
_publ_author_name
'Fujita, Ken-ichi'
'Hamada, Taro'
'Yamaguchi, Ryohei'

_publ_section_title
;
 dppm and hydrido-bridged dinuclear complexes of iridium. Synthesis and
 structures of [(IrCp*)2(\m-dppm)(\m-H)(\m-X)]2+ (X&#x2005;=&#x2005;Cl,
 OMe, OH, or H)
;
_journal_issue 12
_journal_name_full 'Journal of the Chemical Society, Dalton Transactions'
_journal_page_first 1931
_journal_paper_doi 10.1039/b001239o
_journal_year 2000
_chemical_formula_sum 'C93 H94 B2 Ir2 P2'
_chemical_formula_weight 1679.77
_space_group_IT_number 14
_symmetry_cell_setting monoclinic
_symmetry_Int_Tables_number 14
_symmetry_space_group_name_Hall '-P 2yab'
_symmetry_space_group_name_H-M 'P 1 21/a 1'
_cell_angle_alpha 90
_cell_angle_beta 108.50(2)
_cell_angle_gamma 90
_cell_formula_units_Z 4
_cell_length_a 26.362(6)
_cell_length_b 11.023(8)
_cell_length_c 27.701(8)
_cell_measurement_reflns_used 25
_cell_measurement_temperature 296.2
_cell_measurement_theta_max 14.4
_cell_measurement_theta_min 13.4
_cell_volume 7634(6)
_computing_cell_refinement 'MSC/AFC Diffractometer Control'
_computing_data_collection 'MSC/AFC Diffractometer Control'
_computing_data_reduction 'teXsan for Windows (MSC, 1997)'
_computing_publication_material 'teXsan for Windows (MSC, 1997)'
_computing_structure_refinement 'teXsan for Windows (MSC, 1997)'
_computing_structure_solution
;
'DIRDIF92 PATTY (Beurskens, 1992)
;
_diffrn_ambient_temperature 296.2
_diffrn_measurement_device 'Rigaku AFC5S'
_diffrn_measurement_method \w
_diffrn_orient_matrix_UB_11 -0.02177
_diffrn_orient_matrix_UB_12 -0.07491
_diffrn_orient_matrix_UB_13 -0.00122
_diffrn_orient_matrix_UB_21 -0.00364
_diffrn_orient_matrix_UB_22 0.02121
_diffrn_orient_matrix_UB_23 0.03384
_diffrn_orient_matrix_UB_31 -0.03336
_diffrn_orient_matrix_UB_32 0.04656
_diffrn_orient_matrix_UB_33 -0.01738
_diffrn_radiation_detector 'scintillation counter'
_diffrn_radiation_monochromator graphite
_diffrn_radiation_source 'X-ray tube'
_diffrn_radiation_type 'Mo K\a'
_diffrn_radiation_wavelength 0.7107
_diffrn_reflns_av_R_equivalents 0.08020
_diffrn_reflns_av_sigmaI/netI 0.092
_diffrn_reflns_limit_h_max 0
_diffrn_reflns_limit_h_min -34
_diffrn_reflns_limit_k_max 14
_diffrn_reflns_limit_k_min 0
_diffrn_reflns_limit_l_max 35
_diffrn_reflns_limit_l_min -34
_diffrn_reflns_number 18756
_diffrn_reflns_reduction_process 'Lp corrections applied'
_diffrn_reflns_theta_max 27.50
_diffrn_reflns_theta_min 2.58
_diffrn_standards_decay_% -3.02
_diffrn_standards_interval_count 150
_diffrn_standards_number 3
_exptl_absorpt_coefficient_mu 3.581
_exptl_absorpt_correction_T_max 1.000
_exptl_absorpt_correction_T_min 0.490
_exptl_absorpt_correction_type
;
\y scans (North,Phillips & Matthews, 1968)
;
_exptl_crystal_colour dark-orange
_exptl_crystal_density_diffrn 1.461
_exptl_crystal_density_meas ?
_exptl_crystal_description plate
_exptl_crystal_F_000 3384.00
_exptl_crystal_size_max 0.50
_exptl_crystal_size_mid 0.30
_exptl_crystal_size_min 0.10
_refine_diff_density_max 4.37
_refine_diff_density_min -1.75
_refine_ls_extinction_method none
_refine_ls_goodness_of_fit_all 2.100
_refine_ls_goodness_of_fit_ref 2.100
_refine_ls_hydrogen_treatment noref
_refine_ls_matrix_type full
_refine_ls_number_constraints 0
_refine_ls_number_parameters 892
_refine_ls_number_reflns 11200
_refine_ls_number_restraints 0
_refine_ls_R_factor_all 0.0620
_refine_ls_R_factor_gt 0.0620
_refine_ls_shift/su_max 0.0000
_refine_ls_shift/su_mean 0.0003
_refine_ls_structure_factor_coef F
_refine_ls_weighting_details 'w = 1/[\s^2^(Fo) + 0.00022|Fo|^2^]'
_refine_ls_weighting_scheme sigma
_refine_ls_wR_factor_all 0.0710
_refine_ls_wR_factor_ref 0.0710
_reflns_number_gt 11200
_reflns_number_total 18365
_reflns_threshold_expression I>2.00\s(I)
_cod_data_source_file b001239o.txt
_cod_data_source_block '_8b'
_cod_original_cell_volume 7634(5)
_cod_original_sg_symbol_H-M 'P 21/a     '
_cod_original_formula_sum 'C93 H94 B2 Ir2 P2 '
_cod_database_code 7009464

loop_
_symmetry_equiv_pos_as_xyz
'   +x,   +y,   +z'
'1/2-x,1/2+y,   -z'
'   -x,   -y,   -z'
'1/2+x,1/2-y,   +z'

loop_
_atom_site_label
_atom_site_fract_x
_atom_site_fract_y
_atom_site_fract_z
_atom_site_U_iso_or_equiv
_atom_site_occupancy
_atom_site_refinement_flags
_atom_site_adp_type
_atom_site_calc_flag
_atom_site_calc_attached_atom
Ir(1) 0.29013(1) 0.12344(2) 0.27632(1) 0.03907(7) 1.000 . Uani d .
Ir(2) 0.20573(1) 0.15101(2) 0.18430(1) 0.03912(7) 1.000 . Uani d .
P(1) 0.23554(7) 0.0208(1) 0.31288(7) 0.0362(5) 1.000 . Uani d .
P(2) 0.14967(7) 0.0246(1) 0.20958(7) 0.0366(5) 1.000 . Uani d .
C(1) 0.1850(2) -0.0661(5) 0.2659(3) 0.039(2) 1.000 . Uani d .
C(2) 0.3525(3) 0.1724(7) 0.3488(3) 0.055(2) 1.000 . Uani d .
C(3) 0.3440(3) 0.2715(7) 0.3156(3) 0.056(2) 1.000 . Uani d .
C(4) 0.3611(3) 0.2375(7) 0.2719(4) 0.061(3) 1.000 . Uani d .
C(5) 0.3740(2) 0.1110(6) 0.2775(3) 0.041(2) 1.000 . Uani d .
C(6) 0.3714(3) 0.0692(6) 0.3265(3) 0.049(2) 1.000 . Uani d .
C(7) 0.3513(4) 0.1815(9) 0.4014(3) 0.079(3) 1.000 . Uani d .
C(8) 0.3284(4) 0.3983(7) 0.3217(4) 0.085(3) 1.000 . Uani d .
C(9) 0.3707(3) 0.3209(9) 0.2343(4) 0.093(4) 1.000 . Uani d .
C(10) 0.3952(3) 0.0343(9) 0.2435(4) 0.079(3) 1.000 . Uani d .
C(11) 0.3912(3) -0.0478(7) 0.3515(4) 0.067(3) 1.000 . Uani d .
C(12) 0.1444(3) 0.1918(7) 0.1087(3) 0.052(2) 1.000 . Uani d .
C(13) 0.1622(3) 0.3016(6) 0.1364(3) 0.047(2) 1.000 . Uani d .
C(14) 0.2181(3) 0.3191(7) 0.1417(3) 0.054(2) 1.000 . Uani d .
C(15) 0.2362(3) 0.2167(7) 0.1214(3) 0.050(2) 1.000 . Uani d .
C(16) 0.1928(4) 0.1376(7) 0.1019(3) 0.058(3) 1.000 . Uani d .
C(17) 0.0893(3) 0.1529(8) 0.0880(4) 0.075(3) 1.000 . Uani d .
C(18) 0.1267(5) 0.3979(8) 0.1467(4) 0.088(4) 1.000 . Uani d .
C(19) 0.2475(4) 0.4360(7) 0.1619(4) 0.087(4) 1.000 . Uani d .
C(20) 0.2881(4) 0.202(1) 0.1134(4) 0.080(3) 1.000 . Uani d .
C(21) 0.1932(4) 0.0260(8) 0.0717(3) 0.079(3) 1.000 . Uani d .
C(22) 0.1975(3) 0.1151(6) 0.3438(3) 0.041(2) 1.000 . Uani d .
C(23) 0.1998(3) 0.2406(6) 0.3417(3) 0.051(2) 1.000 . Uani d .
C(24) 0.1699(3) 0.3132(7) 0.3634(3) 0.059(2) 1.000 . Uani d .
C(25) 0.1386(3) 0.2602(8) 0.3879(3) 0.062(3) 1.000 . Uani d .
C(26) 0.1362(3) 0.1349(8) 0.3908(3) 0.068(3) 1.000 . Uani d .
C(27) 0.1663(3) 0.0648(7) 0.3687(3) 0.052(2) 1.000 . Uani d .
C(28) 0.2661(3) -0.0956(6) 0.3591(3) 0.039(2) 1.000 . Uani d .
C(29) 0.2802(3) -0.0724(7) 0.4112(3) 0.052(2) 1.000 . Uani d .
C(30) 0.3080(4) -0.1565(9) 0.4464(3) 0.068(3) 1.000 . Uani d .
C(31) 0.3203(4) -0.2682(9) 0.4300(4) 0.080(3) 1.000 . Uani d .
C(32) 0.3058(4) -0.2930(7) 0.3789(4) 0.066(3) 1.000 . Uani d .
C(33) 0.2801(3) -0.2053(7) 0.3446(3) 0.054(2) 1.000 . Uani d .
C(34) 0.0965(3) 0.0956(6) 0.2273(3) 0.041(2) 1.000 . Uani d .
C(35) 0.0959(3) 0.2211(6) 0.2331(3) 0.048(2) 1.000 . Uani d .
C(36) 0.0568(3) 0.2788(7) 0.2483(3) 0.065(3) 1.000 . Uani d .
C(37) 0.0180(3) 0.2139(9) 0.2575(4) 0.076(3) 1.000 . Uani d .
C(38) 0.0173(3) 0.0869(9) 0.2533(4) 0.069(3) 1.000 . Uani d .
C(39) 0.0566(3) 0.0263(7) 0.2383(3) 0.053(2) 1.000 . Uani d .
C(40) 0.1203(3) -0.0953(6) 0.1640(3) 0.042(2) 1.000 . Uani d .
C(41) 0.0649(3) -0.1101(6) 0.1385(3) 0.057(2) 1.000 . Uani d .
C(42) 0.0473(4) -0.2007(8) 0.1029(3) 0.067(3) 1.000 . Uani d .
C(43) 0.0820(4) -0.2755(8) 0.0914(3) 0.073(3) 1.000 . Uani d .
C(44) 0.1363(4) -0.2609(7) 0.1134(3) 0.066(3) 1.000 . Uani d .
C(45) 0.1550(3) -0.1698(6) 0.1498(3) 0.050(2) 1.000 . Uani d .
C(46) 0.3692(3) 0.2084(7) 0.5622(3) 0.055(2) 1.000 . Uani d .
C(47) 0.3261(3) 0.1261(9) 0.5450(3) 0.070(3) 1.000 . Uani d .
C(48) 0.2790(4) 0.156(1) 0.5074(4) 0.092(4) 1.000 . Uani d .
C(49) 0.2726(4) 0.268(1) 0.4843(4) 0.098(4) 1.000 . Uani d .
C(50) 0.3135(4) 0.351(1) 0.4993(4) 0.090(4) 1.000 . Uani d .
C(51) 0.3600(4) 0.3213(8) 0.5367(3) 0.065(3) 1.000 . Uani d .
C(52) 0.4446(3) 0.0399(6) 0.5937(3) 0.051(2) 1.000 . Uani d .
C(53) 0.4374(4) 0.0063(7) 0.5434(3) 0.069(3) 1.000 . Uani d .
C(54) 0.4557(5) -0.1006(9) 0.5295(4) 0.086(4) 1.000 . Uani d .
C(55) 0.4854(4) -0.1812(8) 0.5673(5) 0.081(4) 1.000 . Uani d .
C(56) 0.4929(3) -0.1514(7) 0.6172(4) 0.068(3) 1.000 . Uani d .
C(57) 0.4735(3) -0.0449(7) 0.6292(3) 0.058(2) 1.000 . Uani d .
C(58) 0.4146(3) 0.1659(6) 0.6633(3) 0.055(2) 1.000 . Uani d .
C(59) 0.4573(3) 0.1684(8) 0.7087(3) 0.066(3) 1.000 . Uani d .
C(60) 0.4518(4) 0.1584(8) 0.7560(4) 0.080(3) 1.000 . Uani d .
C(61) 0.4021(5) 0.1405(7) 0.7612(4) 0.080(4) 1.000 . Uani d .
C(62) 0.3575(4) 0.1365(7) 0.7177(4) 0.068(3) 1.000 . Uani d .
C(63) 0.3637(3) 0.1524(7) 0.6697(3) 0.055(2) 1.000 . Uani d .
C(64) 0.4691(3) 0.2777(7) 0.6081(3) 0.053(2) 1.000 . Uani d .
C(65) 0.5042(4) 0.2669(8) 0.5800(4) 0.083(3) 1.000 . Uani d .
C(66) 0.5362(5) 0.361(1) 0.5743(5) 0.110(5) 1.000 . Uani d .
C(67) 0.5347(4) 0.474(1) 0.5981(5) 0.097(4) 1.000 . Uani d .
C(68) 0.5000(4) 0.4865(8) 0.6264(4) 0.080(3) 1.000 . Uani d .
C(69) 0.4682(3) 0.3911(7) 0.6308(3) 0.062(3) 1.000 . Uani d .
C(70) 0.1985(3) 0.1588(6) 0.9384(3) 0.044(2) 1.000 . Uani d .
C(71) 0.2248(3) 0.0474(6) 0.9482(3) 0.052(2) 1.000 . Uani d .
C(72) 0.2795(3) 0.0368(7) 0.9739(3) 0.064(3) 1.000 . Uani d .
C(73) 0.3091(3) 0.1390(8) 0.9907(3) 0.061(3) 1.000 . Uani d .
C(74) 0.2850(3) 0.2500(7) 0.9825(3) 0.060(3) 1.000 . Uani d .
C(75) 0.2313(3) 0.2606(6) 0.9578(3) 0.051(2) 1.000 . Uani d .
C(76) 0.1360(3) 0.1809(6) 0.8425(3) 0.049(2) 1.000 . Uani d .
C(77) 0.0902(3) 0.1617(8) 0.8012(3) 0.065(3) 1.000 . Uani d .
C(78) 0.0908(4) 0.1641(7) 0.7511(3) 0.074(3) 1.000 . Uani d .
C(79) 0.1366(4) 0.1838(7) 0.7399(3) 0.063(3) 1.000 . Uani d .
C(80) 0.1823(4) 0.2046(8) 0.7795(4) 0.078(3) 1.000 . Uani d .
C(81) 0.1822(3) 0.2030(7) 0.8299(3) 0.059(2) 1.000 . Uani d .
C(82) 0.1027(3) 0.0469(6) 0.9097(3) 0.050(2) 1.000 . Uani d .
C(83) 0.1001(4) -0.0541(7) 0.8807(4) 0.071(3) 1.000 . Uani d .
C(84) 0.0754(4) -0.1622(8) 0.8865(5) 0.086(4) 1.000 . Uani d .
C(85) 0.0546(4) -0.1710(8) 0.9261(4) 0.079(3) 1.000 . Uani d .
C(86) 0.0563(4) -0.0718(9) 0.9565(4) 0.078(3) 1.000 . Uani d .
C(87) 0.0803(3) 0.0353(7) 0.9480(3) 0.061(3) 1.000 . Uani d .
C(88) 0.1072(3) 0.2910(6) 0.9182(3) 0.045(2) 1.000 . Uani d .
C(89) 0.0746(3) 0.3725(7) 0.8837(3) 0.062(3) 1.000 . Uani d .
C(90) 0.0452(4) 0.4640(8) 0.8955(4) 0.076(3) 1.000 . Uani d .
C(91) 0.0480(4) 0.4802(7) 0.9457(4) 0.075(3) 1.000 . Uani d .
C(92) 0.0821(4) 0.4059(7) 0.9832(4) 0.066(3) 1.000 . Uani d .
C(93) 0.1099(3) 0.3154(6) 0.9685(3) 0.058(2) 1.000 . Uani d .
B(1) 0.4237(3) 0.1721(7) 0.6063(3) 0.046(2) 1.000 . Uani d .
B(2) 0.1361(3) 0.1732(7) 0.9029(3) 0.043(2) 1.000 . Uani d .
H(1) 0.2536 0.0289 0.2265 0.039 1.000 . Uiso d .
H(2) 0.2472 0.2463 0.2275 0.039 1.000 . Uiso d .
H(3) 0.3291 0.4114 0.3579 0.095 1.000 . Uiso c C(8)
H(4) 0.2951 0.4183 0.3009 0.095 1.000 . Uiso c C(8)
H(5) 0.3549 0.4557 0.3180 0.095 1.000 . Uiso c C(8)
H(6) 0.3827 0.4035 0.2535 0.098 1.000 . Uiso c C(9)
H(7) 0.3424 0.3385 0.2074 0.098 1.000 . Uiso c C(9)
H(8) 0.4024 0.3022 0.2249 0.098 1.000 . Uiso c C(9)
H(9) 0.4209 0.0801 0.2321 0.082 1.000 . Uiso c C(10)
H(10) 0.3685 0.0046 0.2156 0.082 1.000 . Uiso c C(10)
H(11) 0.4157 -0.0343 0.2628 0.082 1.000 . Uiso c C(10)
H(12) 0.4264 -0.0685 0.3522 0.075 1.000 . Uiso c C(11)
H(13) 0.3682 -0.1173 0.3338 0.075 1.000 . Uiso c C(11)
H(14) 0.3889 -0.0464 0.3846 0.075 1.000 . Uiso c C(11)
H(15) 0.3764 0.1308 0.4263 0.098 1.000 . Uiso c C(7)
H(16) 0.3158 0.1600 0.4048 0.098 1.000 . Uiso c C(7)
H(17) 0.3574 0.2645 0.4173 0.098 1.000 . Uiso c C(7)
H(18) 0.0844 0.0756 0.0704 0.084 1.000 . Uiso c C(17)
H(19) 0.0654 0.2095 0.0637 0.084 1.000 . Uiso c C(17)
H(20) 0.0697 0.1410 0.1137 0.084 1.000 . Uiso c C(17)
H(21) 0.0906 0.3920 0.1270 0.105 1.000 . Uiso c C(18)
H(22) 0.1386 0.4811 0.1406 0.105 1.000 . Uiso c C(18)
H(23) 0.1290 0.3992 0.1825 0.105 1.000 . Uiso c C(18)
H(24) 0.2317 0.5057 0.1462 0.112 1.000 . Uiso c C(19)
H(25) 0.2527 0.4451 0.1994 0.112 1.000 . Uiso c C(19)
H(26) 0.2846 0.4322 0.1613 0.112 1.000 . Uiso c C(19)
H(27) 0.3157 0.1931 0.1465 0.096 1.000 . Uiso c C(20)
H(28) 0.2965 0.2702 0.0972 0.096 1.000 . Uiso c C(20)
H(29) 0.2900 0.1303 0.0943 0.096 1.000 . Uiso c C(20)
H(30) 0.2237 0.0155 0.0614 0.083 1.000 . Uiso c C(21)
H(31) 0.1619 0.0284 0.0420 0.083 1.000 . Uiso c C(21)
H(32) 0.1894 -0.0446 0.0912 0.083 1.000 . Uiso c C(21)
H(33) 0.1584 -0.0953 0.2814 0.042 1.000 . Uiso c C(1)
H(34) 0.2003 -0.1354 0.2559 0.042 1.000 . Uiso c C(1)
H(35) 0.2229 0.2808 0.3243 0.058 1.000 . Uiso c C(23)
H(36) 0.1702 0.3995 0.3591 0.072 1.000 . Uiso c C(24)
H(37) 0.1158 0.3116 0.4015 0.072 1.000 . Uiso c C(25)
H(38) 0.1161 0.0973 0.4119 0.081 1.000 . Uiso c C(26)
H(39) 0.1641 -0.0269 0.3708 0.060 1.000 . Uiso c C(27)
H(40) 0.2696 0.0056 0.4235 0.062 1.000 . Uiso c C(29)
H(41) 0.3219 -0.1361 0.4837 0.078 1.000 . Uiso c C(30)
H(42) 0.3380 -0.3294 0.4553 0.090 1.000 . Uiso c C(31)
H(43) 0.3146 -0.3748 0.3682 0.081 1.000 . Uiso c C(32)
H(44) 0.2700 -0.2236 0.3076 0.056 1.000 . Uiso c C(33)
H(45) 0.1239 0.2711 0.2252 0.059 1.000 . Uiso c C(35)
H(46) 0.0582 0.3687 0.2528 0.075 1.000 . Uiso c C(36)
H(47) -0.0101 0.2585 0.2678 0.093 1.000 . Uiso c C(37)
H(48) -0.0115 0.0400 0.2587 0.087 1.000 . Uiso c C(38)
H(49) 0.0578 -0.0633 0.2374 0.064 1.000 . Uiso c C(39)
H(50) 0.0391 -0.0564 0.1470 0.062 1.000 . Uiso c C(41)
H(51) 0.0090 -0.2133 0.0854 0.076 1.000 . Uiso c C(42)
H(52) 0.0686 -0.3398 0.0660 0.080 1.000 . Uiso c C(43)
H(53) 0.1624 -0.3154 0.1037 0.083 1.000 . Uiso c C(44)
H(54) 0.1938 -0.1565 0.1658 0.053 1.000 . Uiso c C(45)
H(55) 0.3292 0.0429 0.5596 0.080 1.000 . Uiso c C(47)
H(56) 0.2501 0.0983 0.4984 0.113 1.000 . Uiso c C(48)
H(57) 0.2384 0.2886 0.4586 0.109 1.000 . Uiso c C(49)
H(58) 0.3076 0.4310 0.4821 0.106 1.000 . Uiso c C(50)
H(59) 0.3879 0.3799 0.5471 0.077 1.000 . Uiso c C(51)
H(60) 0.4206 0.0649 0.5163 0.085 1.000 . Uiso c C(53)
H(61) 0.5012 -0.2561 0.5591 0.091 1.000 . Uiso c C(54)
H(62) 0.4505 -0.1217 0.4944 0.100 1.000 . Uiso c C(55)
H(63) 0.5104 -0.2085 0.6433 0.075 1.000 . Uiso c C(56)
H(64) 0.4789 -0.0274 0.6651 0.060 1.000 . Uiso c C(57)
H(65) 0.4912 0.1809 0.7050 0.083 1.000 . Uiso c C(59)
H(66) 0.4831 0.1638 0.7888 0.092 1.000 . Uiso c C(60)
H(67) 0.3937 0.1288 0.7913 0.119 1.000 . Uiso c C(61)
H(68) 0.3214 0.1232 0.7197 0.071 1.000 . Uiso c C(62)
H(69) 0.3315 0.1569 0.6400 0.064 1.000 . Uiso c C(63)
H(70) 0.5039 0.1905 0.5600 0.095 1.000 . Uiso c C(65)
H(71) 0.5555 0.3519 0.5496 0.129 1.000 . Uiso c C(66)
H(72) 0.5579 0.5423 0.5948 0.106 1.000 . Uiso c C(67)
H(73) 0.4984 0.5642 0.6441 0.083 1.000 . Uiso c C(68)
H(74) 0.4443 0.4026 0.6506 0.075 1.000 . Uiso c C(69)
H(75) 0.2030 -0.0291 0.9403 0.054 1.000 . Uiso c C(71)
H(76) 0.2958 -0.0401 0.9760 0.077 1.000 . Uiso c C(72)
H(77) 0.3469 0.1327 1.0095 0.069 1.000 . Uiso c C(73)
H(78) 0.3067 0.3226 0.9926 0.065 1.000 . Uiso c C(74)
H(79) 0.2142 0.3427 0.9548 0.058 1.000 . Uiso c C(75)
H(80) 0.0588 0.1456 0.8112 0.082 1.000 . Uiso c C(77)
H(81) 0.0532 0.1559 0.7213 0.095 1.000 . Uiso c C(78)
H(82) 0.1389 0.1891 0.7059 0.108 1.000 . Uiso c C(79)
H(83) 0.2202 0.2182 0.7762 0.097 1.000 . Uiso c C(80)
H(84) 0.2129 0.2245 0.8575 0.063 1.000 . Uiso c C(81)
H(85) 0.1158 -0.0507 0.8540 0.081 1.000 . Uiso c C(83)
H(86) 0.0742 -0.2329 0.8667 0.094 1.000 . Uiso c C(84)
H(87) 0.0384 -0.2450 0.9342 0.088 1.000 . Uiso c C(85)
H(88) 0.0446 -0.0807 0.9865 0.085 1.000 . Uiso c C(86)
H(89) 0.0775 0.1077 0.9689 0.067 1.000 . Uiso c C(87)
H(90) 0.0726 0.3665 0.8481 0.072 1.000 . Uiso c C(89)
H(91) 0.0238 0.5194 0.8712 0.094 1.000 . Uiso c C(90)
H(92) 0.0252 0.5402 0.9562 0.084 1.000 . Uiso c C(91)
H(93) 0.0866 0.4169 1.0195 0.077 1.000 . Uiso c C(92)
H(94) 0.1318 0.2636 0.9948 0.063 1.000 . Uiso c C(93)

loop_
_atom_site_aniso_label
_atom_site_aniso_U_11
_atom_site_aniso_U_22
_atom_site_aniso_U_33
_atom_site_aniso_U_12
_atom_site_aniso_U_13
_atom_site_aniso_U_23
Ir(1) 0.0395(1) 0.0363(1) 0.0433(2) -0.0068(1) 0.0158(1) -0.0012(1)
Ir(2) 0.0423(2) 0.0350(1) 0.0433(2) -0.0012(1) 0.0183(1) 0.0033(1)
P(1) 0.0384(9) 0.0338(8) 0.040(1) -0.0020(7) 0.0167(8) -0.0000(7)
P(2) 0.0385(9) 0.0348(8) 0.037(1) -0.0034(7) 0.0136(8) 0.0002(7)
C(1) 0.035(3) 0.032(3) 0.049(4) -0.005(3) 0.015(3) 0.006(3)
C(2) 0.038(4) 0.064(5) 0.061(5) -0.017(4) 0.015(4) -0.006(4)
C(3) 0.044(4) 0.051(4) 0.066(6) -0.010(4) 0.005(4) -0.006(4)
C(4) 0.034(4) 0.055(5) 0.096(7) -0.012(3) 0.024(4) 0.020(4)
C(5) 0.030(3) 0.044(4) 0.041(4) -0.002(3) 0.001(3) 0.002(3)
C(6) 0.034(4) 0.046(4) 0.066(5) -0.004(3) 0.014(4) 0.003(4)
C(7) 0.080(6) 0.109(7) 0.040(5) -0.021(6) 0.008(5) -0.013(5)
C(8) 0.068(6) 0.043(4) 0.125(9) -0.016(4) 0.004(6) -0.028(5)
C(9) 0.047(5) 0.100(7) 0.132(9) -0.017(5) 0.028(6) 0.061(7)
C(10) 0.061(5) 0.082(6) 0.105(8) 0.009(5) 0.045(6) -0.004(6)
C(11) 0.059(5) 0.059(5) 0.086(7) 0.005(4) 0.024(5) 0.015(5)
C(12) 0.051(4) 0.057(4) 0.044(4) -0.000(4) 0.008(4) 0.016(4)
C(13) 0.065(5) 0.047(4) 0.031(4) -0.003(4) 0.021(4) 0.011(3)
C(14) 0.063(5) 0.055(4) 0.042(4) -0.012(4) 0.011(4) 0.009(3)
C(15) 0.051(4) 0.059(4) 0.046(4) -0.013(4) 0.024(4) 0.005(4)
C(16) 0.087(6) 0.049(4) 0.054(5) -0.001(4) 0.044(5) 0.003(4)
C(17) 0.053(5) 0.086(6) 0.069(6) -0.011(5) -0.003(4) 0.030(5)
C(18) 0.128(9) 0.059(5) 0.081(7) 0.044(6) 0.038(7) 0.031(5)
C(19) 0.112(8) 0.032(4) 0.14(1) -0.016(5) 0.070(7) 0.009(5)
C(20) 0.075(6) 0.110(7) 0.066(6) -0.006(6) 0.040(5) 0.012(5)
C(21) 0.128(8) 0.065(5) 0.054(6) 0.003(6) 0.043(6) -0.006(4)
C(22) 0.036(3) 0.040(3) 0.044(4) -0.000(3) 0.008(3) -0.000(3)
C(23) 0.057(5) 0.049(4) 0.049(5) 0.008(4) 0.021(4) -0.001(3)
C(24) 0.066(5) 0.049(4) 0.059(5) 0.018(4) 0.015(4) -0.004(4)
C(25) 0.044(4) 0.078(6) 0.064(6) 0.015(4) 0.017(4) -0.018(4)
C(26) 0.055(5) 0.079(6) 0.074(6) 0.003(5) 0.029(5) -0.014(5)
C(27) 0.044(4) 0.053(4) 0.066(5) 0.001(3) 0.029(4) -0.003(4)
C(28) 0.040(4) 0.040(3) 0.040(4) 0.004(3) 0.017(3) 0.005(3)
C(29) 0.050(4) 0.063(5) 0.045(5) 0.014(4) 0.017(4) 0.008(4)
C(30) 0.072(6) 0.092(7) 0.044(5) 0.005(5) 0.025(4) 0.020(5)
C(31) 0.080(6) 0.069(6) 0.099(8) 0.020(5) 0.040(6) 0.046(6)
C(32) 0.078(6) 0.048(4) 0.078(7) 0.008(4) 0.032(5) 0.011(4)
C(33) 0.051(4) 0.047(4) 0.059(5) -0.004(4) 0.011(4) -0.004(4)
C(34) 0.033(3) 0.046(4) 0.043(4) 0.001(3) 0.010(3) 0.005(3)
C(35) 0.041(4) 0.049(4) 0.055(5) 0.002(3) 0.015(4) -0.004(3)
C(36) 0.058(5) 0.060(5) 0.075(6) 0.015(4) 0.017(5) 0.005(4)
C(37) 0.054(5) 0.088(7) 0.091(8) 0.011(5) 0.030(5) -0.013(6)
C(38) 0.037(4) 0.091(7) 0.087(7) -0.012(4) 0.029(5) -0.001(5)
C(39) 0.038(4) 0.061(5) 0.059(5) -0.007(4) 0.014(4) -0.003(4)
C(40) 0.046(4) 0.037(3) 0.046(4) -0.015(3) 0.018(3) -0.001(3)
C(41) 0.066(5) 0.042(4) 0.066(5) -0.006(4) 0.025(4) -0.001(4)
C(42) 0.069(6) 0.057(5) 0.057(6) -0.026(5) -0.005(5) 0.002(4)
C(43) 0.085(7) 0.061(5) 0.057(6) -0.023(5) 0.000(5) -0.017(4)
C(44) 0.110(8) 0.041(4) 0.058(5) 0.008(5) 0.041(5) 0.003(4)
C(45) 0.063(5) 0.039(4) 0.040(4) -0.000(3) 0.006(4) 0.000(3)
C(46) 0.051(4) 0.068(5) 0.048(5) 0.002(4) 0.018(4) -0.016(4)
C(47) 0.059(5) 0.097(7) 0.054(5) -0.015(5) 0.020(5) -0.017(5)
C(48) 0.053(6) 0.15(1) 0.074(7) -0.013(7) 0.020(6) -0.049(7)
C(49) 0.067(7) 0.17(1) 0.053(6) 0.045(8) 0.016(5) -0.012(8)
C(50) 0.080(7) 0.117(9) 0.064(7) 0.044(7) 0.009(6) -0.002(6)
C(51) 0.066(5) 0.066(5) 0.055(5) 0.014(4) 0.008(4) -0.006(4)
C(52) 0.044(4) 0.043(4) 0.068(5) -0.002(3) 0.020(4) -0.001(4)
C(53) 0.091(7) 0.058(5) 0.063(6) 0.015(5) 0.033(5) -0.005(4)
C(54) 0.115(8) 0.070(6) 0.082(7) 0.010(6) 0.045(7) -0.016(5)
C(55) 0.076(6) 0.059(5) 0.12(1) 0.003(5) 0.051(7) -0.012(6)
C(56) 0.055(5) 0.043(4) 0.109(8) 0.004(4) 0.029(5) 0.007(5)
C(57) 0.048(4) 0.050(4) 0.079(6) -0.006(4) 0.024(4) -0.007(4)
C(58) 0.066(5) 0.035(4) 0.070(6) -0.001(4) 0.029(5) -0.007(4)
C(59) 0.063(5) 0.071(5) 0.054(5) -0.004(4) 0.005(4) -0.003(4)
C(60) 0.093(7) 0.073(6) 0.056(6) -0.014(5) -0.002(5) 0.006(5)
C(61) 0.13(1) 0.044(5) 0.079(7) 0.003(5) 0.053(7) -0.001(4)
C(62) 0.086(7) 0.055(5) 0.076(7) 0.007(5) 0.046(6) -0.006(4)
C(63) 0.056(5) 0.050(4) 0.059(5) 0.004(4) 0.017(4) -0.011(4)
C(64) 0.046(4) 0.050(4) 0.061(5) 0.006(4) 0.014(4) 0.012(4)
C(65) 0.065(6) 0.057(5) 0.15(1) -0.006(5) 0.062(7) 0.000(6)
C(66) 0.083(8) 0.098(9) 0.17(1) -0.007(7) 0.066(8) -0.007(8)
C(67) 0.056(6) 0.077(7) 0.15(1) -0.026(5) 0.015(7) 0.016(7)
C(68) 0.092(7) 0.051(5) 0.086(7) -0.013(5) 0.013(6) -0.004(5)
C(69) 0.060(5) 0.048(4) 0.071(6) -0.010(4) 0.011(4) -0.007(4)
C(70) 0.052(4) 0.047(4) 0.035(4) 0.000(3) 0.017(3) 0.006(3)
C(71) 0.048(4) 0.043(4) 0.062(5) 0.007(3) 0.015(4) 0.008(3)
C(72) 0.066(6) 0.053(5) 0.077(6) 0.011(4) 0.030(5) 0.011(4)
C(73) 0.050(4) 0.080(6) 0.052(5) 0.012(4) 0.016(4) 0.017(4)
C(74) 0.047(5) 0.062(5) 0.064(6) -0.009(4) 0.008(4) -0.002(4)
C(75) 0.055(5) 0.041(4) 0.057(5) -0.004(3) 0.017(4) -0.000(3)
C(76) 0.055(5) 0.041(4) 0.047(5) 0.007(3) 0.012(4) 0.001(3)
C(77) 0.064(5) 0.074(5) 0.049(5) 0.003(4) 0.004(4) -0.007(4)
C(78) 0.092(7) 0.052(5) 0.057(6) 0.015(5) -0.005(5) -0.000(4)
C(79) 0.086(7) 0.050(5) 0.048(5) 0.010(5) 0.014(5) 0.007(4)
C(80) 0.101(8) 0.059(5) 0.086(8) 0.025(5) 0.048(7) 0.012(5)
C(81) 0.065(5) 0.063(5) 0.045(5) 0.004(4) 0.011(4) 0.006(4)
C(82) 0.041(4) 0.044(4) 0.059(5) -0.002(3) 0.010(4) -0.007(3)
C(83) 0.082(6) 0.046(4) 0.098(7) -0.009(4) 0.048(6) -0.008(4)
C(84) 0.102(8) 0.042(5) 0.123(9) -0.016(5) 0.048(7) -0.021(5)
C(85) 0.074(6) 0.053(5) 0.108(9) -0.011(5) 0.025(6) 0.003(5)
C(86) 0.093(7) 0.072(6) 0.075(7) -0.017(5) 0.033(6) 0.004(5)
C(87) 0.075(6) 0.050(4) 0.058(5) -0.011(4) 0.021(5) 0.000(4)
C(88) 0.040(4) 0.036(3) 0.058(5) -0.004(3) 0.014(4) 0.002(3)
C(89) 0.066(5) 0.048(4) 0.072(6) -0.001(4) 0.023(5) -0.004(4)
C(90) 0.079(6) 0.051(5) 0.098(8) 0.013(5) 0.026(6) 0.002(5)
C(91) 0.075(6) 0.044(5) 0.113(9) -0.002(4) 0.041(6) -0.013(5)
C(92) 0.075(6) 0.050(5) 0.087(7) -0.009(4) 0.046(5) -0.018(4)
C(93) 0.066(5) 0.038(4) 0.071(6) -0.004(4) 0.023(5) -0.006(4)
B(1) 0.043(4) 0.043(4) 0.050(5) -0.001(4) 0.010(4) -0.004(4)
B(2) 0.043(4) 0.041(4) 0.044(5) 0.001(4) 0.010(4) -0.002(3)

loop_
_atom_type_symbol
_atom_type_oxidation_number
_atom_type_number_in_cell
_atom_type_scat_dispersion_real
_atom_type_scat_dispersion_imag
_atom_type_scat_source
C 0 372 0.002 0.002
;International Tables for Crystallography
(1992, Vol. C, Table 6.1.1.2)
;
H 0 376 0.000 0.000
;International Tables for Crystallography
(1992, Vol. C, Table 6.1.1.2)
;
B 0 8 0.000 0.001
;International Tables for Crystallography
(1992, Vol. C, Table 6.1.1.2)
;
P 0 8 0.090 0.095
;International Tables for Crystallography
(1992, Vol. C, Table 6.1.1.2)
;
Ir 0 8 -2.066 7.990
;International Tables for Crystallography
(1992, Vol. C, Tables 4.2.6.8 and 6.1.1.1)
;

loop_
_geom_angle_atom_site_label_1
_geom_angle_atom_site_label_2
_geom_angle_atom_site_label_3
_geom_angle
_geom_angle_site_symmetry_1
_geom_angle_site_symmetry_2
_geom_angle_site_symmetry_3
_geom_angle_publ_flag
Ir(2) Ir(1) P(1) 91.53(7) . . . yes
Ir(2) Ir(1) C(2) 159.6(3) . . . yes
Ir(2) Ir(1) C(3) 124.4(3) . . . yes
Ir(2) Ir(1) C(4) 108.4(3) . . . yes
Ir(2) Ir(1) C(5) 121.3(3) . . . yes
Ir(2) Ir(1) C(6) 156.6(3) . . . yes
Ir(2) Ir(1) H(1) 43.4 . . . yes
P(1) Ir(1) C(2) 96.2(3) . . . yes
P(1) Ir(1) C(3) 122.7(3) . . . yes
P(1) Ir(1) C(4) 158.3(3) . . . yes
P(1) Ir(1) C(5) 136.6(3) . . . yes
P(1) Ir(1) C(6) 101.8(3) . . . yes
P(1) Ir(1) H(1) 77.9 . . . yes
C(2) Ir(1) C(3) 36.8(4) . . . yes
C(2) Ir(1) C(4) 62.1(4) . . . yes
C(2) Ir(1) C(5) 63.3(4) . . . yes
C(2) Ir(1) C(6) 38.2(4) . . . yes
C(2) Ir(1) H(1) 157.0 . . . yes
C(3) Ir(1) C(4) 38.1(4) . . . yes
C(3) Ir(1) C(5) 63.5(4) . . . yes
C(3) Ir(1) C(6) 63.4(4) . . . yes
C(3) Ir(1) H(1) 158.9 . . . yes
C(4) Ir(1) C(5) 37.1(4) . . . yes
C(4) Ir(1) C(6) 62.7(4) . . . yes
C(4) Ir(1) H(1) 122.5 . . . yes
C(5) Ir(1) C(6) 38.3(4) . . . yes
C(5) Ir(1) H(1) 105.8 . . . yes
C(6) Ir(1) H(1) 120.6 . . . yes
Ir(1) Ir(2) P(2) 93.35(7) . . . yes
Ir(1) Ir(2) C(12) 172.9(3) . . . yes
Ir(1) Ir(2) C(13) 137.4(3) . . . yes
Ir(1) Ir(2) C(14) 110.8(3) . . . yes
Ir(1) Ir(2) C(15) 111.2(3) . . . yes
Ir(1) Ir(2) C(16) 138.4(3) . . . yes
Ir(1) Ir(2) H(2) 44.3 . . . yes
P(2) Ir(2) C(12) 93.6(3) . . . yes
P(2) Ir(2) C(13) 112.2(3) . . . yes
P(2) Ir(2) C(14) 149.8(3) . . . yes
P(2) Ir(2) C(15) 148.4(3) . . . yes
P(2) Ir(2) C(16) 111.9(3) . . . yes
P(2) Ir(2) H(2) 119.4 . . . yes
C(12) Ir(2) C(13) 37.4(4) . . . yes
C(12) Ir(2) C(14) 62.2(4) . . . yes
C(12) Ir(2) C(15) 62.9(4) . . . yes
C(12) Ir(2) C(16) 38.7(4) . . . yes
C(12) Ir(2) H(2) 130.0 . . . yes
C(13) Ir(2) C(14) 37.7(4) . . . yes
C(13) Ir(2) C(15) 62.5(4) . . . yes
C(13) Ir(2) C(16) 63.1(4) . . . yes
C(13) Ir(2) H(2) 93.1 . . . yes
C(14) Ir(2) C(15) 36.2(4) . . . yes
C(14) Ir(2) C(16) 61.2(4) . . . yes
C(14) Ir(2) H(2) 72.4 . . . yes
C(15) Ir(2) C(16) 36.6(4) . . . yes
C(15) Ir(2) H(2) 92.2 . . . yes
C(16) Ir(2) H(2) 128.6 . . . yes
Ir(1) P(1) C(1) 111.3(3) . . . yes
Ir(1) P(1) C(22) 116.0(3) . . . yes
Ir(1) P(1) C(28) 117.3(3) . . . yes
C(1) P(1) C(22) 104.3(4) . . . yes
C(1) P(1) C(28) 101.2(4) . . . yes
C(22) P(1) C(28) 105.0(4) . . . yes
Ir(2) P(2) C(1) 112.8(3) . . . yes
Ir(2) P(2) C(34) 116.8(3) . . . yes
Ir(2) P(2) C(40) 113.7(3) . . . yes
C(1) P(2) C(34) 103.4(4) . . . yes
C(1) P(2) C(40) 100.6(4) . . . yes
C(34) P(2) C(40) 107.9(5) . . . yes
P(1) C(1) P(2) 112.4(5) . . . yes
P(1) C(1) H(33) 108.8 . . . no
P(1) C(1) H(34) 110.6 . . . no
P(2) C(1) H(33) 108.0 . . . no
P(2) C(1) H(34) 109.8 . . . no
H(33) C(1) H(34) 106.9 . . . no
Ir(1) C(2) C(3) 71.2(6) . . . yes
Ir(1) C(2) C(6) 71.4(6) . . . yes
Ir(1) C(2) C(7) 132.1(8) . . . yes
C(3) C(2) C(6) 110(1) . . . yes
C(3) C(2) C(7) 123(1) . . . yes
C(6) C(2) C(7) 126(1) . . . yes
Ir(1) C(3) C(2) 72.0(6) . . . yes
Ir(1) C(3) C(4) 73.9(6) . . . yes
Ir(1) C(3) C(8) 126.5(8) . . . yes
C(2) C(3) C(4) 108(1) . . . yes
C(2) C(3) C(8) 131(1) . . . yes
C(4) C(3) C(8) 120(1) . . . yes
Ir(1) C(4) C(3) 68.1(6) . . . yes
Ir(1) C(4) C(5) 68.3(5) . . . yes
Ir(1) C(4) C(9) 135.2(9) . . . yes
C(3) C(4) C(5) 107(1) . . . yes
C(3) C(4) C(9) 126(1) . . . yes
C(5) C(4) C(9) 127(1) . . . yes
Ir(1) C(5) C(4) 74.6(6) . . . yes
Ir(1) C(5) C(6) 72.0(6) . . . yes
Ir(1) C(5) C(10) 126.8(7) . . . yes
C(4) C(5) C(6) 109(1) . . . yes
C(4) C(5) C(10) 127(1) . . . yes
C(6) C(5) C(10) 123.0(9) . . . yes
Ir(1) C(6) C(2) 70.4(6) . . . yes
Ir(1) C(6) C(5) 69.7(6) . . . yes
Ir(1) C(6) C(11) 130.7(7) . . . yes
C(2) C(6) C(5) 105.8(9) . . . yes
C(2) C(6) C(11) 127(1) . . . yes
C(5) C(6) C(11) 127(1) . . . yes
C(2) C(7) H(15) 116.4 . . . no
C(2) C(7) H(16) 113.1 . . . no
C(2) C(7) H(17) 116.4 . . . no
H(15) C(7) H(16) 104.1 . . . no
H(15) C(7) H(17) 103.6 . . . no
H(16) C(7) H(17) 101.4 . . . no
C(3) C(8) H(3) 109.4 . . . no
C(3) C(8) H(4) 113.7 . . . no
C(3) C(8) H(5) 111.4 . . . no
H(3) C(8) H(4) 107.9 . . . no
H(3) C(8) H(5) 103.1 . . . no
H(4) C(8) H(5) 110.8 . . . no
C(4) C(9) H(6) 105.9 . . . no
C(4) C(9) H(7) 116.2 . . . no
C(4) C(9) H(8) 114.4 . . . no
H(6) C(9) H(7) 105.7 . . . no
H(6) C(9) H(8) 100.0 . . . no
H(7) C(9) H(8) 112.6 . . . no
C(5) C(10) H(9) 110.4 . . . no
C(5) C(10) H(10) 112.8 . . . no
C(5) C(10) H(11) 109.9 . . . no
H(9) C(10) H(10) 109.6 . . . no
H(9) C(10) H(11) 105.0 . . . no
H(10) C(10) H(11) 108.8 . . . no
C(6) C(11) H(12) 114.7 . . . no
C(6) C(11) H(13) 111.6 . . . no
C(6) C(11) H(14) 108.7 . . . no
H(12) C(11) H(13) 105.0 . . . no
H(12) C(11) H(14) 110.5 . . . no
H(13) C(11) H(14) 106.0 . . . no
Ir(2) C(12) C(13) 69.7(6) . . . yes
Ir(2) C(12) C(16) 69.0(6) . . . yes
Ir(2) C(12) C(17) 130.2(8) . . . yes
C(13) C(12) C(16) 105(1) . . . yes
C(13) C(12) C(17) 126(1) . . . yes
C(16) C(12) C(17) 129(1) . . . yes
Ir(2) C(13) C(12) 72.9(6) . . . yes
Ir(2) C(13) C(14) 73.8(6) . . . yes
Ir(2) C(13) C(18) 130.8(7) . . . yes
C(12) C(13) C(14) 109(1) . . . yes
C(12) C(13) C(18) 126(1) . . . yes
C(14) C(13) C(18) 124(1) . . . yes
Ir(2) C(14) C(13) 68.5(6) . . . yes
Ir(2) C(14) C(15) 71.1(6) . . . yes
Ir(2) C(14) C(19) 129.8(8) . . . yes
C(13) C(14) C(15) 108.3(9) . . . yes
C(13) C(14) C(19) 122(1) . . . yes
C(15) C(14) C(19) 129(1) . . . yes
Ir(2) C(15) C(14) 72.7(6) . . . yes
Ir(2) C(15) C(16) 69.6(6) . . . yes
Ir(2) C(15) C(20) 131.4(8) . . . yes
C(14) C(15) C(16) 108.3(9) . . . yes
C(14) C(15) C(20) 127(1) . . . yes
C(16) C(15) C(20) 124(1) . . . yes
Ir(2) C(16) C(12) 72.3(6) . . . yes
Ir(2) C(16) C(15) 73.8(7) . . . yes
Ir(2) C(16) C(21) 127.7(8) . . . yes
C(12) C(16) C(15) 109.4(9) . . . yes
C(12) C(16) C(21) 125(1) . . . yes
C(15) C(16) C(21) 125(1) . . . yes
C(12) C(17) H(18) 114.6 . . . no
C(12) C(17) H(19) 115.4 . . . no
C(12) C(17) H(20) 115.4 . . . no
H(18) C(17) H(19) 105.0 . . . no
H(18) C(17) H(20) 102.9 . . . no
H(19) C(17) H(20) 101.8 . . . no
C(13) C(18) H(21) 114.8 . . . no
C(13) C(18) H(22) 111.5 . . . no
C(13) C(18) H(23) 111.2 . . . no
H(21) C(18) H(22) 106.3 . . . no
H(21) C(18) H(23) 108.7 . . . no
H(22) C(18) H(23) 103.6 . . . no
C(14) C(19) H(24) 115.8 . . . no
C(14) C(19) H(25) 110.6 . . . no
C(14) C(19) H(26) 110.5 . . . no
H(24) C(19) H(25) 107.3 . . . no
H(24) C(19) H(26) 109.5 . . . no
H(25) C(19) H(26) 102.2 . . . no
C(15) C(20) H(27) 108.7 . . . no
C(15) C(20) H(28) 111.3 . . . no
C(15) C(20) H(29) 112.6 . . . no
H(27) C(20) H(28) 108.4 . . . no
H(27) C(20) H(29) 106.0 . . . no
H(28) C(20) H(29) 109.6 . . . no
C(16) C(21) H(30) 115.5 . . . no
C(16) C(21) H(31) 107.5 . . . no
C(16) C(21) H(32) 109.2 . . . no
H(30) C(21) H(31) 109.1 . . . no
H(30) C(21) H(32) 108.5 . . . no
H(31) C(21) H(32) 106.7 . . . no
P(1) C(22) C(23) 120.5(8) . . . yes
P(1) C(22) C(27) 121.2(8) . . . yes
C(23) C(22) C(27) 118(1) . . . yes
C(22) C(23) C(24) 121(1) . . . yes
C(22) C(23) H(35) 120.5 . . . no
C(24) C(23) H(35) 118.3 . . . no
C(23) C(24) C(25) 119(1) . . . yes
C(23) C(24) H(36) 119.4 . . . no
C(25) C(24) H(36) 121.3 . . . no
C(24) C(25) C(26) 120(1) . . . yes
C(24) C(25) H(37) 119.1 . . . no
C(26) C(25) H(37) 120.4 . . . no
C(25) C(26) C(27) 119(1) . . . yes
C(25) C(26) H(38) 119.5 . . . no
C(27) C(26) H(38) 120.9 . . . no
C(22) C(27) C(26) 122(1) . . . yes
C(22) C(27) H(39) 119.5 . . . no
C(26) C(27) H(39) 118.8 . . . no
P(1) C(28) C(29) 120.9(7) . . . yes
P(1) C(28) C(33) 121.5(8) . . . yes
C(29) C(28) C(33) 117.4(9) . . . yes
C(28) C(29) C(30) 121(1) . . . yes
C(28) C(29) H(40) 120.0 . . . no
C(30) C(29) H(40) 119.0 . . . no
C(29) C(30) C(31) 120(1) . . . yes
C(29) C(30) H(41) 121.0 . . . no
C(31) C(30) H(41) 119.2 . . . no
C(30) C(31) C(32) 120(1) . . . yes
C(30) C(31) H(42) 119.1 . . . no
C(32) C(31) H(42) 121.0 . . . no
C(31) C(32) C(33) 119(1) . . . yes
C(31) C(32) H(43) 118.2 . . . no
C(33) C(32) H(43) 122.6 . . . no
C(28) C(33) C(32) 123(1) . . . yes
C(28) C(33) H(44) 118.4 . . . no
C(32) C(33) H(44) 118.8 . . . no
P(2) C(34) C(35) 120.0(8) . . . yes
P(2) C(34) C(39) 121.5(8) . . . yes
C(35) C(34) C(39) 118.5(9) . . . yes
C(34) C(35) C(36) 122(1) . . . yes
C(34) C(35) H(45) 119.1 . . . no
C(36) C(35) H(45) 119.1 . . . no
C(35) C(36) C(37) 120(1) . . . yes
C(35) C(36) H(46) 119.6 . . . no
C(37) C(36) H(46) 120.4 . . . no
C(36) C(37) C(38) 121(1) . . . yes
C(36) C(37) H(47) 118.1 . . . no
C(38) C(37) H(47) 121.3 . . . no
C(37) C(38) C(39) 121(1) . . . yes
C(37) C(38) H(48) 120.7 . . . no
C(39) C(38) H(48) 118.7 . . . no
C(34) C(39) C(38) 119(1) . . . yes
C(34) C(39) H(49) 120.1 . . . no
C(38) C(39) H(49) 121.2 . . . no
P(2) C(40) C(41) 124.9(8) . . . yes
P(2) C(40) C(45) 117.1(7) . . . yes
C(41) C(40) C(45) 117.7(9) . . . yes
C(40) C(41) C(42) 120(1) . . . yes
C(40) C(41) H(50) 119.7 . . . no
C(42) C(41) H(50) 120.3 . . . no
C(41) C(42) C(43) 121(1) . . . yes
C(41) C(42) H(51) 121.2 . . . no
C(43) C(42) H(51) 117.9 . . . no
C(42) C(43) C(44) 121(1) . . . yes
C(42) C(43) H(52) 119.7 . . . no
C(44) C(43) H(52) 119.3 . . . no
C(43) C(44) C(45) 119(1) . . . yes
C(43) C(44) H(53) 120.8 . . . no
C(45) C(44) H(53) 120.3 . . . no
C(40) C(45) C(44) 121(1) . . . yes
C(40) C(45) H(54) 118.2 . . . no
C(44) C(45) H(54) 120.5 . . . no
C(47) C(46) C(51) 114(1) . . . no
C(47) C(46) B(1) 122(1) . . . no
C(51) C(46) B(1) 124(1) . . . no
C(46) C(47) C(48) 122(1) . . . no
C(46) C(47) H(55) 119.9 . . . no
C(48) C(47) H(55) 117.7 . . . no
C(47) C(48) C(49) 121(2) . . . no
C(47) C(48) H(56) 119.0 . . . no
C(49) C(48) H(56) 120.1 . . . no
C(48) C(49) C(50) 119(2) . . . no
C(48) C(49) H(57) 119.7 . . . no
C(50) C(49) H(57) 120.7 . . . no
C(49) C(50) C(51) 119(2) . . . no
C(49) C(50) H(58) 117.5 . . . no
C(51) C(50) H(58) 123.1 . . . no
C(46) C(51) C(50) 124(1) . . . no
C(46) C(51) H(59) 116.9 . . . no
C(50) C(51) H(59) 118.9 . . . no
C(53) C(52) C(57) 113(1) . . . no
C(53) C(52) B(1) 120(1) . . . no
C(57) C(52) B(1) 126(1) . . . no
C(52) C(53) C(54) 124(1) . . . no
C(52) C(53) H(60) 118.3 . . . no
C(54) C(53) H(60) 117.7 . . . no
C(53) C(54) C(55) 120(1) . . . no
C(53) C(54) H(62) 122.5 . . . no
C(55) C(54) H(62) 117.7 . . . no
C(54) C(55) C(56) 118(1) . . . no
C(54) C(55) H(61) 122.3 . . . no
C(56) C(55) H(61) 119.9 . . . no
C(55) C(56) C(57) 121(1) . . . no
C(55) C(56) H(63) 118.9 . . . no
C(57) C(56) H(63) 120.5 . . . no
C(52) C(57) C(56) 124(1) . . . no
C(52) C(57) H(64) 117.2 . . . no
C(56) C(57) H(64) 118.3 . . . no
C(59) C(58) C(63) 115(1) . . . no
C(59) C(58) B(1) 122(1) . . . no
C(63) C(58) B(1) 123(1) . . . no
C(58) C(59) C(60) 124(1) . . . no
C(58) C(59) H(65) 115.2 . . . no
C(60) C(59) H(65) 120.7 . . . no
C(59) C(60) C(61) 120(1) . . . no
C(59) C(60) H(66) 123.2 . . . no
C(61) C(60) H(66) 116.4 . . . no
C(60) C(61) C(62) 119(1) . . . no
C(60) C(61) H(67) 127.9 . . . no
C(62) C(61) H(67) 113.1 . . . no
C(61) C(62) C(63) 120(1) . . . no
C(61) C(62) H(68) 121.6 . . . no
C(63) C(62) H(68) 118.6 . . . no
C(58) C(63) C(62) 122(1) . . . no
C(58) C(63) H(69) 119.6 . . . no
C(62) C(63) H(69) 118.2 . . . no
C(65) C(64) C(69) 116(1) . . . no
C(65) C(64) B(1) 122(1) . . . no
C(69) C(64) B(1) 122(1) . . . no
C(64) C(65) C(66) 123(1) . . . no
C(64) C(65) H(70) 119.4 . . . no
C(66) C(65) H(70) 117.7 . . . no
C(65) C(66) C(67) 120(2) . . . no
C(65) C(66) H(71) 118.3 . . . no
C(67) C(66) H(71) 121.1 . . . no
C(66) C(67) C(68) 118(1) . . . no
C(66) C(67) H(72) 121.0 . . . no
C(68) C(67) H(72) 120.8 . . . no
C(67) C(68) C(69) 120(1) . . . no
C(67) C(68) H(73) 120.1 . . . no
C(69) C(68) H(73) 119.7 . . . no
C(64) C(69) C(68) 123(1) . . . no
C(64) C(69) H(74) 118.6 . . . no
C(68) C(69) H(74) 118.4 . . . no
C(71) C(70) C(75) 114.8(9) . . . no
C(71) C(70) B(2) 123.1(9) . . . no
C(75) C(70) B(2) 121.9(9) . . . no
C(70) C(71) C(72) 123(1) . . . no
C(70) C(71) H(75) 118.9 . . . no
C(72) C(71) H(75) 117.9 . . . no
C(71) C(72) C(73) 119(1) . . . no
C(71) C(72) H(76) 119.0 . . . no
C(73) C(72) H(76) 121.3 . . . no
C(72) C(73) C(74) 120(1) . . . no
C(72) C(73) H(77) 120.3 . . . no
C(74) C(73) H(77) 119.9 . . . no
C(73) C(74) C(75) 121(1) . . . no
C(73) C(74) H(78) 119.3 . . . no
C(75) C(74) H(78) 119.7 . . . no
C(70) C(75) C(74) 122(1) . . . no
C(70) C(75) H(79) 118.8 . . . no
C(74) C(75) H(79) 119.0 . . . no
C(77) C(76) C(81) 115(1) . . . no
C(77) C(76) B(2) 123(1) . . . no
C(81) C(76) B(2) 122.4(9) . . . no
C(76) C(77) C(78) 122(1) . . . no
C(76) C(77) H(80) 113.0 . . . no
C(78) C(77) H(80) 124.7 . . . no
C(77) C(78) C(79) 122(1) . . . no
C(77) C(78) H(81) 117.7 . . . no
C(79) C(78) H(81) 120.6 . . . no
C(78) C(79) C(80) 118(1) . . . no
C(78) C(79) H(82) 124.7 . . . no
C(80) C(79) H(82) 117.4 . . . no
C(79) C(80) C(81) 121(1) . . . no
C(79) C(80) H(83) 125.5 . . . no
C(81) C(80) H(83) 113.3 . . . no
C(76) C(81) C(80) 122(1) . . . no
C(76) C(81) H(84) 115.6 . . . no
C(80) C(81) H(84) 122.0 . . . no
C(83) C(82) C(87) 115(1) . . . no
C(83) C(82) B(2) 123(1) . . . no
C(87) C(82) B(2) 122.0(9) . . . no
C(82) C(83) C(84) 125(1) . . . no
C(82) C(83) H(85) 118.1 . . . no
C(84) C(83) H(85) 117.0 . . . no
C(83) C(84) C(85) 118(1) . . . no
C(83) C(84) H(86) 124.7 . . . no
C(85) C(84) H(86) 117.0 . . . no
C(84) C(85) C(86) 119(1) . . . no
C(84) C(85) H(87) 123.6 . . . no
C(86) C(85) H(87) 117.1 . . . no
C(85) C(86) C(87) 120(1) . . . no
C(85) C(86) H(88) 118.9 . . . no
C(87) C(86) H(88) 120.7 . . . no
C(82) C(87) C(86) 123(1) . . . no
C(82) C(87) H(89) 120.0 . . . no
C(86) C(87) H(89) 117.2 . . . no
C(89) C(88) C(93) 113(1) . . . no
C(89) C(88) B(2) 125(1) . . . no
C(93) C(88) B(2) 122.2(9) . . . no
C(88) C(89) C(90) 126(1) . . . no
C(88) C(89) H(90) 118.3 . . . no
C(90) C(89) H(90) 115.9 . . . no
C(89) C(90) C(91) 119(1) . . . no
C(89) C(90) H(91) 123.9 . . . no
C(91) C(90) H(91) 117.4 . . . no
C(90) C(91) C(92) 119(1) . . . no
C(90) C(91) H(92) 122.4 . . . no
C(92) C(91) H(92) 118.4 . . . no
C(91) C(92) C(93) 119(1) . . . no
C(91) C(92) H(93) 121.8 . . . no
C(93) C(92) H(93) 119.3 . . . no
C(88) C(93) C(92) 125(1) . . . no
C(88) C(93) H(94) 118.1 . . . no
C(92) C(93) H(94) 117.0 . . . no
C(46) B(1) C(52) 109.8(9) . . . no
C(46) B(1) C(58) 111.3(9) . . . no
C(46) B(1) C(64) 108.0(9) . . . no
C(52) B(1) C(58) 108.9(9) . . . no
C(52) B(1) C(64) 110.1(9) . . . no
C(58) B(1) C(64) 108.6(9) . . . no
C(70) B(2) C(76) 106.7(8) . . . no
C(70) B(2) C(82) 108.3(8) . . . no
C(70) B(2) C(88) 112.7(8) . . . no
C(76) B(2) C(82) 108.6(8) . . . no
C(76) B(2) C(88) 111.5(8) . . . no
C(82) B(2) C(88) 109.0(8) . . . no

loop_
_geom_bond_atom_site_label_1
_geom_bond_atom_site_label_2
_geom_bond_distance
_geom_bond_site_symmetry_1
_geom_bond_site_symmetry_2
_geom_bond_publ_flag
Ir(1) Ir(2) 2.818(1) . . yes
Ir(1) P(1) 2.302(2) . . yes
Ir(1) C(2) 2.22(1) . . yes
Ir(1) C(3) 2.21(1) . . yes
Ir(1) C(4) 2.289(9) . . yes
Ir(1) C(5) 2.205(9) . . yes
Ir(1) C(6) 2.23(1) . . yes
Ir(1) H(1) 1.75 . . yes
Ir(2) P(2) 2.296(2) . . yes
Ir(2) C(12) 2.25(1) . . yes
Ir(2) C(13) 2.21(1) . . yes
Ir(2) C(14) 2.28(1) . . yes
Ir(2) C(15) 2.26(1) . . yes
Ir(2) C(16) 2.20(1) . . yes
Ir(2) H(2) 1.70 . . yes
P(1) C(1) 1.813(9) . . yes
P(1) C(22) 1.83(1) . . yes
P(1) C(28) 1.810(9) . . yes
P(2) C(1) 1.838(9) . . yes
P(2) C(34) 1.80(1) . . yes
P(2) C(40) 1.82(1) . . yes
C(1) H(33) 0.99 . . no
C(1) H(34) 0.95 . . no
C(2) C(3) 1.40(2) . . yes
C(2) C(6) 1.46(1) . . yes
C(2) C(7) 1.47(2) . . yes
C(3) C(4) 1.47(2) . . yes
C(3) C(8) 1.48(2) . . yes
C(4) C(5) 1.43(1) . . yes
C(4) C(9) 1.47(2) . . yes
C(5) C(6) 1.46(1) . . yes
C(5) C(10) 1.50(2) . . yes
C(6) C(11) 1.48(1) . . yes
C(7) H(15) 0.97 . . no
C(7) H(16) 1.00 . . no
C(7) H(17) 1.01 . . no
C(8) H(3) 1.01 . . no
C(8) H(4) 0.91 . . no
C(8) H(5) 0.97 . . no
C(9) H(6) 1.05 . . no
C(9) H(7) 0.89 . . no
C(9) H(8) 0.97 . . no
C(10) H(9) 0.97 . . no
C(10) H(10) 0.92 . . no
C(10) H(11) 0.98 . . no
C(11) H(12) 0.95 . . no
C(11) H(13) 1.00 . . no
C(11) H(14) 0.94 . . no
C(12) C(13) 1.43(1) . . yes
C(12) C(16) 1.48(2) . . yes
C(12) C(17) 1.45(2) . . yes
C(13) C(14) 1.45(1) . . yes
C(13) C(18) 1.50(2) . . yes
C(14) C(15) 1.41(1) . . yes
C(14) C(19) 1.52(2) . . yes
C(15) C(16) 1.40(2) . . yes
C(15) C(20) 1.46(2) . . yes
C(16) C(21) 1.49(2) . . yes
C(17) H(18) 0.97 . . no
C(17) H(19) 0.98 . . no
C(17) H(20) 1.01 . . no
C(18) H(21) 0.94 . . no
C(18) H(22) 1.00 . . no
C(18) H(23) 0.97 . . no
C(19) H(24) 0.92 . . no
C(19) H(25) 1.01 . . no
C(19) H(26) 0.98 . . no
C(20) H(27) 0.98 . . no
C(20) H(28) 0.93 . . no
C(20) H(29) 0.96 . . no
C(21) H(30) 0.94 . . no
C(21) H(31) 0.96 . . no
C(21) H(32) 0.97 . . no
C(22) C(23) 1.39(1) . . yes
C(22) C(27) 1.35(1) . . yes
C(23) C(24) 1.39(1) . . yes
C(23) H(35) 0.99 . . no
C(24) C(25) 1.36(2) . . yes
C(24) H(36) 0.96 . . no
C(25) C(26) 1.39(2) . . yes
C(25) H(37) 0.98 . . no
C(26) C(27) 1.38(1) . . yes
C(26) H(38) 0.99 . . no
C(27) H(39) 1.02 . . no
C(28) C(29) 1.40(1) . . yes
C(28) C(33) 1.36(1) . . yes
C(29) C(30) 1.38(2) . . yes
C(29) H(40) 1.00 . . no
C(30) C(31) 1.39(2) . . yes
C(30) H(41) 1.01 . . no
C(31) C(32) 1.37(2) . . yes
C(31) H(42) 0.98 . . no
C(32) C(33) 1.38(2) . . yes
C(32) H(43) 1.00 . . no
C(33) H(44) 0.99 . . no
C(34) C(35) 1.39(1) . . yes
C(34) C(39) 1.41(1) . . yes
C(35) C(36) 1.39(1) . . yes
C(35) H(45) 1.00 . . no
C(36) C(37) 1.34(2) . . yes
C(36) H(46) 1.00 . . no
C(37) C(38) 1.40(2) . . yes
C(37) H(47) 1.00 . . no
C(38) C(39) 1.40(2) . . yes
C(38) H(48) 0.97 . . no
C(39) H(49) 0.99 . . no
C(40) C(41) 1.41(1) . . yes
C(40) C(45) 1.37(1) . . yes
C(41) C(42) 1.38(2) . . yes
C(41) H(50) 0.99 . . no
C(42) C(43) 1.34(2) . . yes
C(42) H(51) 0.98 . . no
C(43) C(44) 1.38(2) . . yes
C(43) H(52) 0.98 . . no
C(44) C(45) 1.40(1) . . yes
C(44) H(53) 1.01 . . no
C(45) H(54) 0.99 . . no
C(46) C(47) 1.41(2) . . yes
C(46) C(51) 1.41(2) . . yes
C(46) B(1) 1.61(2) . . yes
C(47) C(48) 1.38(2) . . yes
C(47) H(55) 0.99 . . no
C(48) C(49) 1.37(2) . . yes
C(48) H(56) 0.96 . . no
C(49) C(50) 1.38(2) . . yes
C(49) H(57) 0.98 . . no
C(50) C(51) 1.37(2) . . yes
C(50) H(58) 0.99 . . no
C(51) H(59) 0.95 . . no
C(52) C(53) 1.40(2) . . yes
C(52) C(57) 1.39(2) . . yes
C(52) B(1) 1.64(2) . . yes
C(53) C(54) 1.37(2) . . yes
C(53) H(60) 0.98 . . no
C(54) C(55) 1.41(2) . . yes
C(54) H(62) 0.97 . . no
C(55) C(56) 1.37(2) . . yes
C(55) H(61) 0.98 . . no
C(56) C(57) 1.36(2) . . yes
C(56) H(63) 0.96 . . no
C(57) H(64) 0.98 . . no
C(58) C(59) 1.40(2) . . yes
C(58) C(63) 1.41(2) . . yes
C(58) B(1) 1.67(2) . . yes
C(59) C(60) 1.37(2) . . yes
C(59) H(65) 0.94 . . no
C(60) C(61) 1.38(2) . . yes
C(60) H(66) 1.02 . . no
C(61) C(62) 1.39(2) . . yes
C(61) H(67) 0.94 . . no
C(62) C(63) 1.40(2) . . yes
C(62) H(68) 0.98 . . no
C(63) H(69) 0.98 . . no
C(64) C(65) 1.39(2) . . yes
C(64) C(69) 1.40(1) . . yes
C(64) B(1) 1.66(2) . . yes
C(65) C(66) 1.38(2) . . yes
C(65) H(70) 1.01 . . no
C(66) C(67) 1.41(2) . . yes
C(66) H(71) 0.98 . . no
C(67) C(68) 1.39(2) . . yes
C(67) H(72) 0.99 . . no
C(68) C(69) 1.37(2) . . yes
C(68) H(73) 0.99 . . no
C(69) H(74) 0.97 . . no
C(70) C(71) 1.39(1) . . yes
C(70) C(75) 1.41(1) . . yes
C(70) B(2) 1.64(2) . . yes
C(71) C(72) 1.40(2) . . yes
C(71) H(75) 1.00 . . no
C(72) C(73) 1.37(2) . . yes
C(72) H(76) 0.94 . . no
C(73) C(74) 1.37(2) . . yes
C(73) H(77) 0.97 . . no
C(74) C(75) 1.37(1) . . yes
C(74) H(78) 0.97 . . no
C(75) H(79) 1.00 . . no
C(76) C(77) 1.39(2) . . yes
C(76) C(81) 1.39(2) . . yes
C(76) B(2) 1.67(2) . . yes
C(77) C(78) 1.39(2) . . yes
C(77) H(80) 0.97 . . no
C(78) C(79) 1.36(2) . . yes
C(78) H(81) 1.07 . . no
C(79) C(80) 1.37(2) . . yes
C(79) H(82) 0.97 . . no
C(80) C(81) 1.40(2) . . yes
C(80) H(83) 1.04 . . no
C(81) H(84) 0.95 . . no
C(82) C(83) 1.36(1) . . yes
C(82) C(87) 1.38(2) . . yes
C(82) B(2) 1.69(2) . . yes
C(83) C(84) 1.39(2) . . yes
C(83) H(85) 0.96 . . no
C(84) C(85) 1.38(2) . . yes
C(84) H(86) 0.95 . . no
C(85) C(86) 1.37(2) . . yes
C(85) H(87) 0.98 . . no
C(86) C(87) 1.39(2) . . yes
C(86) H(88) 0.98 . . no
C(87) H(89) 1.00 . . no
C(88) C(89) 1.39(1) . . yes
C(88) C(93) 1.40(2) . . yes
C(88) B(2) 1.63(1) . . yes
C(89) C(90) 1.37(2) . . yes
C(89) H(90) 0.97 . . no
C(90) C(91) 1.38(2) . . yes
C(90) H(91) 0.95 . . no
C(91) C(92) 1.40(2) . . yes
C(91) H(92) 1.00 . . no
C(92) C(93) 1.37(2) . . yes
C(92) H(93) 0.98 . . no
C(93) H(94) 0.96 . . no

loop_
_geom_contact_atom_site_label_1
_geom_contact_atom_site_label_2
_geom_contact_distance
_geom_contact_site_symmetry_1
_geom_contact_site_symmetry_2
_geom_contact_publ_flag
C(1) C(62) 3.54(1) . 2_546 no
C(6) C(56) 3.54(2) . 3_656 no
C(8) H(43) 2.8874 . 1_565 no
C(9) H(85) 2.9437 . 2_556 no
C(11) C(57) 3.58(2) . 3_656 no
C(19) C(81) 3.45(2) . 2_556 no
C(19) C(71) 3.57(2) . 2_556 no
C(19) C(80) 3.59(2) . 2_556 no
C(21) H(78) 2.8649 . 2_546 no
C(21) C(74) 3.52(2) . 2_546 no
C(24) H(57) 2.6956 . . no
C(25) H(57) 2.7537 . . no
C(25) C(56) 3.56(2) . 2_556 no
C(25) C(57) 3.56(2) . 2_556 no
C(30) C(49) 3.39(2) . 2_546 no
C(37) H(8) 2.8966 . 4_455 no
C(38) H(73) 3.0098 . 2_546 no
C(44) H(22) 2.9382 . 1_545 no
C(48) H(40) 2.8001 . . no
C(49) H(16) 3.0241 . . no
C(50) H(17) 3.0128 . . no
C(52) H(37) 3.0035 . 2_546 no
C(55) H(37) 3.0562 . 2_546 no
C(56) H(37) 2.7750 . 2_546 no
C(57) H(37) 2.7377 . 2_546 no
C(57) H(12) 2.8156 . 3_656 no
C(62) H(33) 2.9866 . 2_556 no
C(63) H(36) 2.9592 . 2_546 no
C(68) H(81) 3.0000 . 4 no
C(69) H(81) 2.8298 . 4 no
C(72) H(79) 2.8818 . 2_547 no
C(73) H(53) 2.9832 . 2_556 no
C(78) H(6) 2.9690 . 2_546 no
C(78) H(48) 3.0233 . 3_556 no
C(78) H(65) 3.0532 . 4_455 no
C(79) H(13) 2.9700 . 2_556 no
C(79) H(5) 3.0287 . 2_546 no
C(87) H(31) 2.8017 . 1_556 no
C(87) H(51) 2.9779 . 3_556 no
C(89) H(66) 2.9773 . 4_455 no
C(91) H(87) 3.0486 . 1_565 no
C(93) H(76) 2.9427 . 2_557 no
H(3) H(43) 2.4178 . 1_565 no
H(5) H(82) 2.6732 . 2_556 no
H(7) H(85) 2.6065 . 2_556 no
H(8) H(47) 2.3331 . 4 no
H(8) H(85) 2.6396 . 2_556 no
H(9) H(47) 2.5128 . 4 no
H(13) H(82) 2.3797 . 2_546 no
H(15) H(60) 2.5008 . . no
H(22) H(53) 2.6229 . 1_565 no
H(24) H(53) 2.6914 . 1_565 no
H(28) H(75) 2.4446 . 2_556 no
H(30) H(78) 2.5777 . 2_546 no
H(30) H(79) 2.6408 . 2_546 no
H(31) H(89) 2.6368 . 1_554 no
H(31) H(78) 2.6942 . 2_546 no
H(38) H(59) 2.6686 . 2_546 no
H(40) H(56) 2.5082 . . no
H(44) H(83) 2.5006 . 2_546 no
H(47) H(63) 2.4907 . 2_556 no
H(48) H(81) 2.5610 . 3_556 no
H(48) H(73) 2.6167 . 2_546 no
H(51) H(89) 2.5773 . 3_556 no
H(56) H(58) 2.5555 . 2_546 no
H(61) H(72) 2.6859 . 1_545 no
H(62) H(70) 2.3332 . 3_656 no
H(63) H(73) 2.5260 . 1_545 no
H(65) H(81) 2.3759 . 4 no
H(66) H(90) 2.4337 . 4 no
H(75) H(78) 2.5483 . 2_547 no
H(76) H(79) 2.3960 . 2_547 no
H(87) H(92) 2.4981 . 1_545 no

loop_
_geom_torsion_atom_site_label_1
_geom_torsion_atom_site_label_2
_geom_torsion_atom_site_label_3
_geom_torsion_atom_site_label_4
_geom_torsion_site_symmetry_1
_geom_torsion_site_symmetry_2
_geom_torsion_site_symmetry_3
_geom_torsion_site_symmetry_4
_geom_torsion
_geom_torsion_publ_flag
Ir(1) Ir(2) P(2) C(1) . . . . -14.5(3) yes
Ir(1) Ir(2) P(2) C(34) . . . . 105.1(4) yes
Ir(1) Ir(2) P(2) C(40) . . . . -128.2(4) yes
Ir(1) Ir(2) C(12) C(13) . . . . -46(3) yes
Ir(1) Ir(2) C(12) C(16) . . . . 70(3) yes
Ir(1) Ir(2) C(12) C(17) . . . . -166(2) yes
Ir(1) Ir(2) C(13) C(12) . . . . 172.4(5) yes
Ir(1) Ir(2) C(13) C(14) . . . . 56.6(7) yes
Ir(1) Ir(2) C(13) C(18) . . . . -65(1) yes
Ir(1) Ir(2) C(14) C(13) . . . . -142.8(5) yes
Ir(1) Ir(2) C(14) C(15) . . . . 97.7(6) yes
Ir(1) Ir(2) C(14) C(19) . . . . -28(1) yes
Ir(1) Ir(2) C(15) C(14) . . . . -96.6(6) yes
Ir(1) Ir(2) C(15) C(16) . . . . 145.5(6) yes
Ir(1) Ir(2) C(15) C(20) . . . . 27(1) yes
Ir(1) Ir(2) C(16) C(12) . . . . -169.9(4) yes
Ir(1) Ir(2) C(16) C(15) . . . . -52.8(8) yes
Ir(1) Ir(2) C(16) C(21) . . . . 70(1) yes
Ir(1) P(1) C(1) P(2) . . . . -49.4(5) yes
Ir(1) P(1) C(22) C(23) . . . . 4(1) yes
Ir(1) P(1) C(22) C(27) . . . . -176.6(7) yes
Ir(1) P(1) C(28) C(29) . . . . 100.0(8) yes
Ir(1) P(1) C(28) C(33) . . . . -74.9(9) yes
Ir(1) C(2) C(3) C(4) . . . . -65.4(7) yes
Ir(1) C(2) C(3) C(8) . . . . 123(1) yes
Ir(1) C(2) C(6) C(5) . . . . 61.1(6) yes
Ir(1) C(2) C(6) C(11) . . . . -127(1) yes
Ir(1) C(3) C(2) C(6) . . . . 61.4(7) yes
Ir(1) C(3) C(2) C(7) . . . . -129(1) yes
Ir(1) C(3) C(4) C(5) . . . . -57.6(7) yes
Ir(1) C(3) C(4) C(9) . . . . 131(1) yes
Ir(1) C(4) C(3) C(2) . . . . 64.2(7) yes
Ir(1) C(4) C(3) C(8) . . . . -123(1) yes
Ir(1) C(4) C(5) C(6) . . . . -64.2(7) yes
Ir(1) C(4) C(5) C(10) . . . . 125(1) yes
Ir(1) C(5) C(4) C(3) . . . . 57.5(7) yes
Ir(1) C(5) C(4) C(9) . . . . -131(1) yes
Ir(1) C(5) C(6) C(2) . . . . -61.6(6) yes
Ir(1) C(5) C(6) C(11) . . . . 126(1) yes
Ir(1) C(6) C(2) C(3) . . . . -61.2(8) yes
Ir(1) C(6) C(2) C(7) . . . . 129(1) yes
Ir(1) C(6) C(5) C(4) . . . . 65.9(7) yes
Ir(1) C(6) C(5) C(10) . . . . -123(1) yes
Ir(2) Ir(1) P(1) C(1) . . . . 31.8(3) yes
Ir(2) Ir(1) P(1) C(22) . . . . -87.3(4) yes
Ir(2) Ir(1) P(1) C(28) . . . . 147.6(4) yes
Ir(2) Ir(1) C(2) C(3) . . . . -28(1) yes
Ir(2) Ir(1) C(2) C(6) . . . . -147.1(7) yes
Ir(2) Ir(1) C(2) C(7) . . . . 90(1) yes
Ir(2) Ir(1) C(3) C(2) . . . . 168.6(5) yes
Ir(2) Ir(1) C(3) C(4) . . . . -75.3(7) yes
Ir(2) Ir(1) C(3) C(8) . . . . 41(1) yes
Ir(2) Ir(1) C(4) C(3) . . . . 122.7(6) yes
Ir(2) Ir(1) C(4) C(5) . . . . -117.9(6) yes
Ir(2) Ir(1) C(4) C(9) . . . . 3(2) yes
Ir(2) Ir(1) C(5) C(4) . . . . 79.0(7) yes
Ir(2) Ir(1) C(5) C(6) . . . . -164.4(5) yes
Ir(2) Ir(1) C(5) C(10) . . . . -46(1) yes
Ir(2) Ir(1) C(6) C(2) . . . . 151.5(6) yes
Ir(2) Ir(1) C(6) C(5) . . . . 35(1) yes
Ir(2) Ir(1) C(6) C(11) . . . . -86(1) yes
Ir(2) P(2) C(1) P(1) . . . . 40.6(6) yes
Ir(2) P(2) C(34) C(35) . . . . -10(1) yes
Ir(2) P(2) C(34) C(39) . . . . 173.3(7) yes
Ir(2) P(2) C(40) C(41) . . . . -117.8(9) yes
Ir(2) P(2) C(40) C(45) . . . . 55.8(9) yes
Ir(2) C(12) C(13) C(14) . . . . 65.7(7) yes
Ir(2) C(12) C(13) C(18) . . . . -128(1) yes
Ir(2) C(12) C(16) C(15) . . . . -65.0(8) yes
Ir(2) C(12) C(16) C(21) . . . . 124(1) yes
Ir(2) C(13) C(12) C(16) . . . . -60.2(7) yes
Ir(2) C(13) C(12) C(17) . . . . 126(1) yes
Ir(2) C(13) C(14) C(15) . . . . 60.2(7) yes
Ir(2) C(13) C(14) C(19) . . . . -124(1) yes
Ir(2) C(14) C(13) C(12) . . . . -65.1(7) yes
Ir(2) C(14) C(13) C(18) . . . . 129(1) yes
Ir(2) C(14) C(15) C(16) . . . . 60.8(8) yes
Ir(2) C(14) C(15) C(20) . . . . -129(1) yes
Ir(2) C(15) C(14) C(13) . . . . -58.6(7) yes
Ir(2) C(15) C(14) C(19) . . . . 126(1) yes
Ir(2) C(15) C(16) C(12) . . . . 64.0(7) yes
Ir(2) C(15) C(16) C(21) . . . . -125(1) yes
Ir(2) C(16) C(12) C(13) . . . . 60.7(7) yes
Ir(2) C(16) C(12) C(17) . . . . -125(1) yes
Ir(2) C(16) C(15) C(14) . . . . -62.7(8) yes
Ir(2) C(16) C(15) C(20) . . . . 127(1) yes
P(1) Ir(1) Ir(2) P(2) . . . . -8.72(8) yes
P(1) Ir(1) Ir(2) C(12) . . . . 160(2) yes
P(1) Ir(1) Ir(2) C(13) . . . . 119.8(4) yes
P(1) Ir(1) Ir(2) C(14) . . . . 152.8(3) yes
P(1) Ir(1) Ir(2) C(15) . . . . -168.3(3) yes
P(1) Ir(1) Ir(2) C(16) . . . . -137.6(4) yes
P(1) Ir(1) C(2) C(3) . . . . -139.5(7) yes
P(1) Ir(1) C(2) C(6) . . . . 101.2(6) yes
P(1) Ir(1) C(2) C(7) . . . . -21(1) yes
P(1) Ir(1) C(3) C(2) . . . . 50.1(8) yes
P(1) Ir(1) C(3) C(4) . . . . 166.2(5) yes
P(1) Ir(1) C(3) C(8) . . . . -78(1) yes
P(1) Ir(1) C(4) C(3) . . . . -33(1) yes
P(1) Ir(1) C(4) C(5) . . . . 86(1) yes
P(1) Ir(1) C(4) C(9) . . . . -153(1) yes
P(1) Ir(1) C(5) C(4) . . . . -147.4(6) yes
P(1) Ir(1) C(5) C(6) . . . . -30.8(7) yes
P(1) Ir(1) C(5) C(10) . . . . 87(1) yes
P(1) Ir(1) C(6) C(2) . . . . -85.0(6) yes
P(1) Ir(1) C(6) C(5) . . . . 158.9(5) yes
P(1) Ir(1) C(6) C(11) . . . . 37(1) yes
P(1) C(1) P(2) C(34) . . . . -86.5(6) yes
P(1) C(1) P(2) C(40) . . . . 162.0(5) yes
P(1) C(22) C(23) C(24) . . . . 177.9(8) yes
P(1) C(22) C(27) C(26) . . . . -178.0(9) yes
P(1) C(28) C(29) C(30) . . . . -173.7(9) yes
P(1) C(28) C(33) C(32) . . . . 176.6(9) yes
P(2) Ir(2) Ir(1) C(2) . . . . -121.1(8) yes
P(2) Ir(2) Ir(1) C(3) . . . . -141.0(4) yes
P(2) Ir(2) Ir(1) C(4) . . . . -179.9(3) yes
P(2) Ir(2) Ir(1) C(5) . . . . 141.4(3) yes
P(2) Ir(2) Ir(1) C(6) . . . . 116.5(6) yes
P(2) Ir(2) C(12) C(13) . . . . 122.7(6) yes
P(2) Ir(2) C(12) C(16) . . . . -121.2(6) yes
P(2) Ir(2) C(12) C(17) . . . . 3(1) yes
P(2) Ir(2) C(13) C(12) . . . . -65.1(6) yes
P(2) Ir(2) C(13) C(14) . . . . 179.1(5) yes
P(2) Ir(2) C(13) C(18) . . . . 57(1) yes
P(2) Ir(2) C(14) C(13) . . . . -2(1) yes
P(2) Ir(2) C(14) C(15) . . . . -121.2(7) yes
P(2) Ir(2) C(14) C(19) . . . . 113(1) yes
P(2) Ir(2) C(15) C(14) . . . . 125.0(6) yes
P(2) Ir(2) C(15) C(16) . . . . 7(1) yes
P(2) Ir(2) C(15) C(20) . . . . -111(1) yes
P(2) Ir(2) C(16) C(12) . . . . 66.9(6) yes
P(2) Ir(2) C(16) C(15) . . . . -176.0(6) yes
P(2) Ir(2) C(16) C(21) . . . . -53(1) yes
P(2) C(1) P(1) C(22) . . . . 76.4(6) yes
P(2) C(1) P(1) C(28) . . . . -174.8(5) yes
P(2) C(34) C(35) C(36) . . . . -177.7(9) yes
P(2) C(34) C(39) C(38) . . . . 178.1(9) yes
P(2) C(40) C(41) C(42) . . . . 176.9(9) yes
P(2) C(40) C(45) C(44) . . . . -177.2(8) yes
C(1) P(1) Ir(1) C(2) . . . . -167.2(4) yes
C(1) P(1) Ir(1) C(3) . . . . 165.3(5) yes
C(1) P(1) Ir(1) C(4) . . . . -171.2(8) yes
C(1) P(1) Ir(1) C(5) . . . . -110.0(5) yes
C(1) P(1) Ir(1) C(6) . . . . -128.9(4) yes
C(1) P(1) C(22) C(23) . . . . -118.8(9) yes
C(1) P(1) C(22) C(27) . . . . 60.6(9) yes
C(1) P(1) C(28) C(29) . . . . -138.7(8) yes
C(1) P(1) C(28) C(33) . . . . 46.4(9) yes
C(1) P(2) Ir(2) C(12) . . . . 166.9(5) yes
C(1) P(2) Ir(2) C(13) . . . . -159.6(4) yes
C(1) P(2) Ir(2) C(14) . . . . -158.5(7) yes
C(1) P(2) Ir(2) C(15) . . . . 127.1(6) yes
C(1) P(2) Ir(2) C(16) . . . . 131.7(5) yes
C(1) P(2) C(34) C(35) . . . . 114.4(9) yes
C(1) P(2) C(34) C(39) . . . . -62.2(9) yes
C(1) P(2) C(40) C(41) . . . . 121.4(9) yes
C(1) P(2) C(40) C(45) . . . . -65.0(8) yes
C(2) Ir(1) Ir(2) C(12) . . . . 48(3) yes
C(2) Ir(1) Ir(2) C(13) . . . . 7.3(9) yes
C(2) Ir(1) Ir(2) C(14) . . . . 40.4(9) yes
C(2) Ir(1) Ir(2) C(15) . . . . 79.3(9) yes
C(2) Ir(1) Ir(2) C(16) . . . . 110.0(9) yes
C(2) Ir(1) P(1) C(22) . . . . 73.8(5) yes
C(2) Ir(1) P(1) C(28) . . . . -51.3(5) yes
C(2) Ir(1) C(3) C(4) . . . . 116(1) yes
C(2) Ir(1) C(3) C(8) . . . . -128(2) yes
C(2) Ir(1) C(4) C(3) . . . . -37.5(6) yes
C(2) Ir(1) C(4) C(5) . . . . 81.8(7) yes
C(2) Ir(1) C(4) C(9) . . . . -158(2) yes
C(2) Ir(1) C(5) C(4) . . . . -78.2(7) yes
C(2) Ir(1) C(5) C(6) . . . . 38.4(6) yes
C(2) Ir(1) C(5) C(10) . . . . 157(1) yes
C(2) Ir(1) C(6) C(5) . . . . -116.1(8) yes
C(2) Ir(1) C(6) C(11) . . . . 122(1) yes
C(2) C(3) Ir(1) C(4) . . . . -116(1) yes
C(2) C(3) Ir(1) C(5) . . . . -80.1(7) yes
C(2) C(3) Ir(1) C(6) . . . . -37.1(6) yes
C(2) C(3) C(4) C(5) . . . . 7(1) yes
C(2) C(3) C(4) C(9) . . . . -165(1) yes
C(2) C(6) Ir(1) C(3) . . . . 35.8(6) yes
C(2) C(6) Ir(1) C(4) . . . . 78.7(7) yes
C(2) C(6) Ir(1) C(5) . . . . 116.1(8) yes
C(2) C(6) C(5) C(4) . . . . 4(1) yes
C(2) C(6) C(5) C(10) . . . . 175.8(9) yes
C(3) Ir(1) Ir(2) C(12) . . . . 28(3) yes
C(3) Ir(1) Ir(2) C(13) . . . . -12.5(6) yes
C(3) Ir(1) Ir(2) C(14) . . . . 20.6(5) yes
C(3) Ir(1) Ir(2) C(15) . . . . 59.4(5) yes
C(3) Ir(1) Ir(2) C(16) . . . . 90.1(6) yes
C(3) Ir(1) P(1) C(22) . . . . 46.2(5) yes
C(3) Ir(1) P(1) C(28) . . . . -78.9(5) yes
C(3) Ir(1) C(2) C(6) . . . . -119.3(9) yes
C(3) Ir(1) C(2) C(7) . . . . 118(2) yes
C(3) Ir(1) C(4) C(5) . . . . 119(1) yes
C(3) Ir(1) C(4) C(9) . . . . -120(2) yes
C(3) Ir(1) C(5) C(4) . . . . -36.9(7) yes
C(3) Ir(1) C(5) C(6) . . . . 79.8(7) yes
C(3) Ir(1) C(5) C(10) . . . . -162(1) yes
C(3) Ir(1) C(6) C(5) . . . . -80.3(6) yes
C(3) Ir(1) C(6) C(11) . . . . 158(1) yes
C(3) C(2) Ir(1) C(4) . . . . 38.8(7) yes
C(3) C(2) Ir(1) C(5) . . . . 80.7(7) yes
C(3) C(2) Ir(1) C(6) . . . . 119.3(9) yes
C(3) C(2) C(6) C(5) . . . . -0(1) yes
C(3) C(2) C(6) C(11) . . . . 172(1) yes
C(3) C(4) Ir(1) C(5) . . . . -119(1) yes
C(3) C(4) Ir(1) C(6) . . . . -80.8(7) yes
C(3) C(4) C(5) C(6) . . . . -7(1) yes
C(3) C(4) C(5) C(10) . . . . -178(1) yes
C(4) Ir(1) Ir(2) C(12) . . . . -11(3) yes
C(4) Ir(1) Ir(2) C(13) . . . . -51.5(5) yes
C(4) Ir(1) Ir(2) C(14) . . . . -18.4(5) yes
C(4) Ir(1) Ir(2) C(15) . . . . 20.5(5) yes
C(4) Ir(1) Ir(2) C(16) . . . . 51.2(5) yes
C(4) Ir(1) P(1) C(22) . . . . 69.7(9) yes
C(4) Ir(1) P(1) C(28) . . . . -55.4(9) yes
C(4) Ir(1) C(2) C(6) . . . . -80.5(6) yes
C(4) Ir(1) C(2) C(7) . . . . 157(1) yes
C(4) Ir(1) C(3) C(8) . . . . 116(2) yes
C(4) Ir(1) C(5) C(6) . . . . 116.6(9) yes
C(4) Ir(1) C(5) C(10) . . . . -125(1) yes
C(4) Ir(1) C(6) C(5) . . . . -37.4(6) yes
C(4) Ir(1) C(6) C(11) . . . . -159(1) yes
C(4) C(3) Ir(1) C(5) . . . . 36.0(6) yes
C(4) C(3) Ir(1) C(6) . . . . 79.0(7) yes
C(4) C(3) C(2) C(6) . . . . -4(1) yes
C(4) C(3) C(2) C(7) . . . . 166(1) yes
C(4) C(5) Ir(1) C(6) . . . . -116.6(9) yes
C(4) C(5) C(6) C(11) . . . . -168(1) yes
C(5) Ir(1) Ir(2) C(12) . . . . -50(3) yes
C(5) Ir(1) Ir(2) C(13) . . . . -90.1(5) yes
C(5) Ir(1) Ir(2) C(14) . . . . -57.0(4) yes
C(5) Ir(1) Ir(2) C(15) . . . . -18.1(4) yes
C(5) Ir(1) Ir(2) C(16) . . . . 12.5(5) yes
C(5) Ir(1) P(1) C(22) . . . . 130.9(5) yes
C(5) Ir(1) P(1) C(28) . . . . 5.8(5) yes
C(5) Ir(1) C(2) C(6) . . . . -38.5(6) yes
C(5) Ir(1) C(2) C(7) . . . . -161(1) yes
C(5) Ir(1) C(3) C(8) . . . . 152(1) yes
C(5) Ir(1) C(4) C(9) . . . . 121(2) yes
C(5) Ir(1) C(6) C(11) . . . . -122(1) yes
C(5) C(4) Ir(1) C(6) . . . . 38.5(6) yes
C(5) C(4) C(3) C(8) . . . . 179.1(9) yes
C(5) C(6) C(2) C(7) . . . . -170(1) yes
C(6) Ir(1) Ir(2) C(12) . . . . -75(3) yes
C(6) Ir(1) Ir(2) C(13) . . . . -115.0(8) yes
C(6) Ir(1) Ir(2) C(14) . . . . -81.9(7) yes
C(6) Ir(1) Ir(2) C(15) . . . . -43.0(7) yes
C(6) Ir(1) Ir(2) C(16) . . . . -12.4(8) yes
C(6) Ir(1) P(1) C(22) . . . . 112.0(5) yes
C(6) Ir(1) P(1) C(28) . . . . -13.1(5) yes
C(6) Ir(1) C(2) C(7) . . . . -122(2) yes
C(6) Ir(1) C(3) C(8) . . . . -165(1) yes
C(6) Ir(1) C(4) C(9) . . . . 159(2) yes
C(6) Ir(1) C(5) C(10) . . . . 118(1) yes
C(6) C(2) C(3) C(8) . . . . -176(1) yes
C(6) C(5) C(4) C(9) . . . . 165(1) yes
C(7) C(2) C(3) C(8) . . . . -6(2) yes
C(7) C(2) C(6) C(11) . . . . 2(2) yes
C(8) C(3) C(4) C(9) . . . . 7(2) yes
C(9) C(4) C(5) C(10) . . . . -6(2) yes
C(10) C(5) C(6) C(11) . . . . 4(2) yes
C(12) Ir(2) P(2) C(34) . . . . -73.5(5) yes
C(12) Ir(2) P(2) C(40) . . . . 53.2(5) yes
C(12) Ir(2) C(13) C(14) . . . . -115.8(9) yes
C(12) Ir(2) C(13) C(18) . . . . 123(1) yes
C(12) Ir(2) C(14) C(13) . . . . 38.2(6) yes
C(12) Ir(2) C(14) C(15) . . . . -81.2(7) yes
C(12) Ir(2) C(14) C(19) . . . . 153(1) yes
C(12) Ir(2) C(15) C(14) . . . . 79.2(7) yes
C(12) Ir(2) C(15) C(16) . . . . -38.7(7) yes
C(12) Ir(2) C(15) C(20) . . . . -157(1) yes
C(12) Ir(2) C(16) C(15) . . . . 117.1(9) yes
C(12) Ir(2) C(16) C(21) . . . . -120(2) yes
C(12) C(13) Ir(2) C(14) . . . . 115.8(9) yes
C(12) C(13) Ir(2) C(15) . . . . 80.4(7) yes
C(12) C(13) Ir(2) C(16) . . . . 39.0(6) yes
C(12) C(13) C(14) C(15) . . . . -5(1) yes
C(12) C(13) C(14) C(19) . . . . 170(1) yes
C(12) C(16) Ir(2) C(13) . . . . -37.7(6) yes
C(12) C(16) Ir(2) C(14) . . . . -80.5(7) yes
C(12) C(16) Ir(2) C(15) . . . . -117.1(9) yes
C(12) C(16) C(15) C(14) . . . . 1(1) yes
C(12) C(16) C(15) C(20) . . . . -169(1) yes
C(13) Ir(2) P(2) C(34) . . . . -40.0(5) yes
C(13) Ir(2) P(2) C(40) . . . . 86.7(5) yes
C(13) Ir(2) C(12) C(16) . . . . 116.1(9) yes
C(13) Ir(2) C(12) C(17) . . . . -120(2) yes
C(13) Ir(2) C(14) C(15) . . . . -119.4(9) yes
C(13) Ir(2) C(14) C(19) . . . . 115(1) yes
C(13) Ir(2) C(15) C(14) . . . . 36.9(6) yes
C(13) Ir(2) C(15) C(16) . . . . -81.0(7) yes
C(13) Ir(2) C(15) C(20) . . . . 161(1) yes
C(13) Ir(2) C(16) C(15) . . . . 79.4(7) yes
C(13) Ir(2) C(16) C(21) . . . . -158(1) yes
C(13) C(12) Ir(2) C(14) . . . . -38.5(6) yes
C(13) C(12) Ir(2) C(15) . . . . -79.5(7) yes
C(13) C(12) Ir(2) C(16) . . . . -116.1(9) yes
C(13) C(12) C(16) C(15) . . . . -4(1) yes
C(13) C(12) C(16) C(21) . . . . -175(1) yes
C(13) C(14) Ir(2) C(15) . . . . 119.4(9) yes
C(13) C(14) Ir(2) C(16) . . . . 82.4(7) yes
C(13) C(14) C(15) C(16) . . . . 2(1) yes
C(13) C(14) C(15) C(20) . . . . 172(1) yes
C(14) Ir(2) P(2) C(34) . . . . -38.8(7) yes
C(14) Ir(2) P(2) C(40) . . . . 87.9(7) yes
C(14) Ir(2) C(12) C(16) . . . . 77.7(7) yes
C(14) Ir(2) C(12) C(17) . . . . -158(1) yes
C(14) Ir(2) C(13) C(18) . . . . -122(1) yes
C(14) Ir(2) C(15) C(16) . . . . -118(1) yes
C(14) Ir(2) C(15) C(20) . . . . 124(2) yes
C(14) Ir(2) C(16) C(15) . . . . 36.6(6) yes
C(14) Ir(2) C(16) C(21) . . . . 159(1) yes
C(14) C(13) Ir(2) C(15) . . . . -35.4(6) yes
C(14) C(13) Ir(2) C(16) . . . . -76.8(7) yes
C(14) C(13) C(12) C(16) . . . . 5(1) yes
C(14) C(13) C(12) C(17) . . . . -169(1) yes
C(14) C(15) Ir(2) C(16) . . . . 118(1) yes
C(14) C(15) C(16) C(21) . . . . 172(1) yes
C(15) Ir(2) P(2) C(34) . . . . -113.3(7) yes
C(15) Ir(2) P(2) C(40) . . . . 13.4(7) yes
C(15) Ir(2) C(12) C(16) . . . . 36.7(6) yes
C(15) Ir(2) C(12) C(17) . . . . 161(1) yes
C(15) Ir(2) C(13) C(18) . . . . -157(1) yes
C(15) Ir(2) C(14) C(19) . . . . -126(1) yes
C(15) Ir(2) C(16) C(21) . . . . 123(2) yes
C(15) C(14) Ir(2) C(16) . . . . -37.0(7) yes
C(15) C(14) C(13) C(18) . . . . -171(1) yes
C(15) C(16) C(12) C(17) . . . . 170(1) yes
C(16) Ir(2) P(2) C(34) . . . . -108.7(5) yes
C(16) Ir(2) P(2) C(40) . . . . 18.0(5) yes
C(16) Ir(2) C(12) C(17) . . . . 124(1) yes
C(16) Ir(2) C(13) C(18) . . . . 162(1) yes
C(16) Ir(2) C(14) C(19) . . . . -163(1) yes
C(16) Ir(2) C(15) C(20) . . . . -118(2) yes
C(16) C(12) C(13) C(18) . . . . 171(1) yes
C(16) C(15) C(14) C(19) . . . . -173(1) yes
C(17) C(12) C(13) C(18) . . . . -3(2) yes
C(17) C(12) C(16) C(21) . . . . -1(2) yes
C(18) C(13) C(14) C(19) . . . . 4(2) yes
C(19) C(14) C(15) C(20) . . . . -3(2) yes
C(20) C(15) C(16) C(21) . . . . 2(2) yes
C(22) P(1) C(28) C(29) . . . . -30.4(9) yes
C(22) P(1) C(28) C(33) . . . . 154.7(8) yes
C(22) C(23) C(24) C(25) . . . . 1(2) yes
C(22) C(27) C(26) C(25) . . . . -1(2) yes
C(23) C(22) P(1) C(28) . . . . 135.2(9) yes
C(23) C(22) C(27) C(26) . . . . 1(2) yes
C(23) C(24) C(25) C(26) . . . . -1(2) yes
C(24) C(23) C(22) C(27) . . . . -2(2) yes
C(24) C(25) C(26) C(27) . . . . 0(2) yes
C(27) C(22) P(1) C(28) . . . . -45(1) yes
C(28) C(29) C(30) C(31) . . . . -3(2) yes
C(28) C(33) C(32) C(31) . . . . -3(2) yes
C(29) C(28) C(33) C(32) . . . . 2(2) yes
C(29) C(30) C(31) C(32) . . . . 1(2) yes
C(30) C(29) C(28) C(33) . . . . 1(2) yes
C(30) C(31) C(32) C(33) . . . . 1(2) yes
C(34) P(2) C(40) C(41) . . . . 13(1) yes
C(34) P(2) C(40) C(45) . . . . -173.0(8) yes
C(34) C(35) C(36) C(37) . . . . -1(2) yes
C(34) C(39) C(38) C(37) . . . . -0(2) yes
C(35) C(34) P(2) C(40) . . . . -139.6(9) yes
C(35) C(34) C(39) C(38) . . . . 1(2) yes
C(35) C(36) C(37) C(38) . . . . 2(2) yes
C(36) C(35) C(34) C(39) . . . . -1(2) yes
C(36) C(37) C(38) C(39) . . . . -2(2) yes
C(39) C(34) P(2) C(40) . . . . 44(1) yes
C(40) C(41) C(42) C(43) . . . . -1(2) yes
C(40) C(45) C(44) C(43) . . . . 0(2) yes
C(41) C(40) C(45) C(44) . . . . -3(2) yes
C(41) C(42) C(43) C(44) . . . . -2(2) yes
C(42) C(41) C(40) C(45) . . . . 3(2) yes
C(42) C(43) C(44) C(45) . . . . 3(2) yes
C(46) C(47) C(48) C(49) . . . . 1(2) no
C(46) C(51) C(50) C(49) . . . . -1(2) no
C(46) B(1) C(52) C(53) . . . . 35(1) no
C(46) B(1) C(52) C(57) . . . . -150(1) no
C(46) B(1) C(58) C(59) . . . . -163(1) no
C(46) B(1) C(58) C(63) . . . . 20(1) no
C(46) B(1) C(64) C(65) . . . . -92(1) no
C(46) B(1) C(64) C(69) . . . . 77(1) no
C(47) C(46) C(51) C(50) . . . . 1(2) no
C(47) C(46) B(1) C(52) . . . . 48(1) no
C(47) C(46) B(1) C(58) . . . . -72(1) no
C(47) C(46) B(1) C(64) . . . . 168(1) no
C(47) C(48) C(49) C(50) . . . . -1(2) no
C(48) C(47) C(46) C(51) . . . . -1(2) no
C(48) C(47) C(46) B(1) . . . . 180(1) no
C(48) C(49) C(50) C(51) . . . . 0(2) no
C(50) C(51) C(46) B(1) . . . . -180(1) no
C(51) C(46) B(1) C(52) . . . . -130(1) no
C(51) C(46) B(1) C(58) . . . . 109(1) no
C(51) C(46) B(1) C(64) . . . . -10(2) no
C(52) C(53) C(54) C(55) . . . . -3(2) no
C(52) C(57) C(56) C(55) . . . . 1(2) no
C(52) B(1) C(58) C(59) . . . . 76(1) no
C(52) B(1) C(58) C(63) . . . . -101(1) no
C(52) B(1) C(64) C(65) . . . . 28(2) no
C(52) B(1) C(64) C(69) . . . . -163(1) no
C(53) C(52) C(57) C(56) . . . . -1(2) no
C(53) C(52) B(1) C(58) . . . . 157(1) no
C(53) C(52) B(1) C(64) . . . . -84(1) no
C(53) C(54) C(55) C(56) . . . . 3(2) no
C(54) C(53) C(52) C(57) . . . . 1(2) no
C(54) C(53) C(52) B(1) . . . . 177(1) no
C(54) C(55) C(56) C(57) . . . . -2(2) no
C(56) C(57) C(52) B(1) . . . . -176(1) no
C(57) C(52) B(1) C(58) . . . . -28(1) no
C(57) C(52) B(1) C(64) . . . . 91(1) no
C(58) C(59) C(60) C(61) . . . . 2(2) no
C(58) C(63) C(62) C(61) . . . . 4(2) no
C(58) B(1) C(64) C(65) . . . . 147(1) no
C(58) B(1) C(64) C(69) . . . . -44(1) no
C(59) C(58) C(63) C(62) . . . . -3(2) no
C(59) C(58) B(1) C(64) . . . . -44(1) no
C(59) C(60) C(61) C(62) . . . . -2(2) no
C(60) C(59) C(58) C(63) . . . . 0(2) no
C(60) C(59) C(58) B(1) . . . . -177(1) no
C(60) C(61) C(62) C(63) . . . . -1(2) no
C(62) C(63) C(58) B(1) . . . . 174(1) no
C(63) C(58) B(1) C(64) . . . . 139(1) no
C(64) C(65) C(66) C(67) . . . . 1(3) no
C(64) C(69) C(68) C(67) . . . . 1(2) no
C(65) C(64) C(69) C(68) . . . . -1(2) no
C(65) C(66) C(67) C(68) . . . . -1(3) no
C(66) C(65) C(64) C(69) . . . . -0(2) no
C(66) C(65) C(64) B(1) . . . . 169(1) no
C(66) C(67) C(68) C(69) . . . . 0(2) no
C(68) C(69) C(64) B(1) . . . . -170(1) no
C(70) C(71) C(72) C(73) . . . . 0(2) no
C(70) C(75) C(74) C(73) . . . . -2(2) no
C(70) B(2) C(76) C(77) . . . . 163(1) no
C(70) B(2) C(76) C(81) . . . . -15(1) no
C(70) B(2) C(82) C(83) . . . . -87(1) no
C(70) B(2) C(82) C(87) . . . . 87(1) no
C(70) B(2) C(88) C(89) . . . . 135(1) no
C(70) B(2) C(88) C(93) . . . . -49(1) no
C(71) C(70) C(75) C(74) . . . . 3(2) no
C(71) C(70) B(2) C(76) . . . . -85(1) no
C(71) C(70) B(2) C(82) . . . . 32(1) no
C(71) C(70) B(2) C(88) . . . . 153(1) no
C(71) C(72) C(73) C(74) . . . . 0(2) no
C(72) C(71) C(70) C(75) . . . . -2(2) no
C(72) C(71) C(70) B(2) . . . . 173(1) no
C(72) C(73) C(74) C(75) . . . . 0(2) no
C(74) C(75) C(70) B(2) . . . . -172(1) no
C(75) C(70) B(2) C(76) . . . . 90(1) no
C(75) C(70) B(2) C(82) . . . . -154(1) no
C(75) C(70) B(2) C(88) . . . . -33(1) no
C(76) C(77) C(78) C(79) . . . . 1(2) no
C(76) C(81) C(80) C(79) . . . . -0(2) no
C(76) B(2) C(82) C(83) . . . . 28(1) no
C(76) B(2) C(82) C(87) . . . . -158(1) no
C(76) B(2) C(88) C(89) . . . . 16(1) no
C(76) B(2) C(88) C(93) . . . . -169.3(9) no
C(77) C(76) C(81) C(80) . . . . -1(2) no
C(77) C(76) B(2) C(82) . . . . 46(1) no
C(77) C(76) B(2) C(88) . . . . -74(1) no
C(77) C(78) C(79) C(80) . . . . -2(2) no
C(78) C(77) C(76) C(81) . . . . 0(2) no
C(78) C(77) C(76) B(2) . . . . -178(1) no
C(78) C(79) C(80) C(81) . . . . 1(2) no
C(80) C(81) C(76) B(2) . . . . 177(1) no
C(81) C(76) B(2) C(82) . . . . -132(1) no
C(81) C(76) B(2) C(88) . . . . 108(1) no
C(82) C(83) C(84) C(85) . . . . -4(2) no
C(82) C(87) C(86) C(85) . . . . 0(2) no
C(82) B(2) C(88) C(89) . . . . -104(1) no
C(82) B(2) C(88) C(93) . . . . 71(1) no
C(83) C(82) C(87) C(86) . . . . -0(2) no
C(83) C(82) B(2) C(88) . . . . 150(1) no
C(83) C(84) C(85) C(86) . . . . 4(2) no
C(84) C(83) C(82) C(87) . . . . 2(2) no
C(84) C(83) C(82) B(2) . . . . 177(1) no
C(84) C(85) C(86) C(87) . . . . -2(2) no
C(86) C(87) C(82) B(2) . . . . -175(1) no
C(87) C(82) B(2) C(88) . . . . -36(1) no
C(88) C(89) C(90) C(91) . . . . 1(2) no
C(88) C(93) C(92) C(91) . . . . 0(2) no
C(89) C(88) C(93) C(92) . . . . 3(2) no
C(89) C(90) C(91) C(92) . . . . 2(2) no
C(90) C(89) C(88) C(93) . . . . -3(2) no
C(90) C(89) C(88) B(2) . . . . 172(1) no
C(90) C(91) C(92) C(93) . . . . -3(2) no
C(92) C(93) C(88) B(2) . . . . -173(1) no
